data_7048209
loop_
_publ_author_name
'Dalton, Hannah L.'
'Lynes, Amy D.'
'Twamley, Brendan'
'Byrne, Kevin'
'Schmitt, Wolfgang'
'Hawes, Chris S.'
'Gunnlaugsson, Thorfinnur'

_publ_section_title
;
 Exploring the reversible host-guest chemistry of a crystalline
 octanuclear Ag(i) metallosupramolecular macrocycle formed from a simple
 pyrazinylpyridine ligand.
;
_journal_issue 48
_journal_name_full 'Dalton transactions (Cambridge, England : 2003)'
_journal_page_first 17266
_journal_page_last 17275
_journal_paper_doi 10.1039/c8dt04583f
_journal_volume 47
_journal_year 2018
_chemical_formula_moiety 'C61.82 H40 Ag4 F6 N16 O14 S2, 2(C F3 O3 S), 3.25(C4 H8 O)'
_chemical_formula_sum 'C76.82 H66 Ag4 F12 N16 O23.25 S4'
_chemical_formula_weight 2372.95
_space_group_crystal_system triclinic
_space_group_IT_number 2
_space_group_name_Hall '-P 1'
_space_group_name_H-M_alt 'P -1'
_symmetry_space_group_name_Hall '-P 1'
_symmetry_space_group_name_H-M 'P -1'
_atom_sites_solution_hydrogens geom
_audit_creation_date 2018-10-09
_audit_creation_method
;
Olex2 1.2
(compiled 2018.05.29 svn.r3508 for OlexSys, GUI svn.r5506)
;
_audit_update_record
;
2018-10-10 deposited with the CCDC.
2018-11-20 downloaded from the CCDC.
;
_cell_angle_alpha 104.2650(10)
_cell_angle_beta 94.1030(10)
_cell_angle_gamma 90.1400(10)
_cell_formula_units_Z 2
_cell_length_a 12.6763(9)
_cell_length_b 15.3591(11)
_cell_length_c 25.2633(18)
_cell_measurement_reflns_used 9875
_cell_measurement_temperature 100(2)
_cell_measurement_theta_max 28.33
_cell_measurement_theta_min 2.41
_cell_volume 4753.8(6)
_computing_cell_refinement 'SAINT v8.37A (Bruker, 2015)'
_computing_data_collection 'APEX 3 (Bruker, 2016) '
_computing_data_reduction 'SAINT v8.37A (Bruker, 2015)'
_computing_molecular_graphics 'Olex2 (Dolomanov et al., 2009)'
_computing_publication_material 'Olex2 (Dolomanov et al., 2009)'
_computing_structure_refinement 'XL (Sheldrick, 2008)'
_computing_structure_solution 'XS (Sheldrick, 2008)'
_diffrn_ambient_temperature 100(2)
_diffrn_detector_area_resol_mean 7.9
_diffrn_detector_type 'CCD area detector'
_diffrn_measured_fraction_theta_full 0.999
_diffrn_measured_fraction_theta_max 0.996
_diffrn_measurement_device 'Kappa diffractometer'
_diffrn_measurement_device_type 'Bruker APEX2 area detector'
_diffrn_measurement_method '\w and \f scans'
_diffrn_radiation_type MoK\a
_diffrn_radiation_wavelength 0.71073
_diffrn_reflns_av_R_equivalents 0.0294
_diffrn_reflns_av_unetI/netI 0.0415
_diffrn_reflns_Laue_measured_fraction_full 0.999
_diffrn_reflns_Laue_measured_fraction_max 0.996
_diffrn_reflns_limit_h_max 11
_diffrn_reflns_limit_h_min -16
_diffrn_reflns_limit_k_max 19
_diffrn_reflns_limit_k_min -20
_diffrn_reflns_limit_l_max 33
_diffrn_reflns_limit_l_min -33
_diffrn_reflns_number 61346
_diffrn_reflns_point_group_measured_fraction_full 0.999
_diffrn_reflns_point_group_measured_fraction_max 0.996
_diffrn_reflns_theta_full 25.242
_diffrn_reflns_theta_max 28.396
_diffrn_reflns_theta_min 1.415
_exptl_absorpt_coefficient_mu 1.000
_exptl_absorpt_correction_T_max 0.7457
_exptl_absorpt_correction_T_min 0.6086
_exptl_absorpt_correction_type integration
_exptl_absorpt_process_details
'SADABS-2016/2 (Bruker,2016/2) was used for absorption correction. wR2(int) was 0.0602 before and 0.0406 after correction. The Ratio of minimum to maximum transmission is 0.8161. The \l/2 correction factor is 0.00150.'
_exptl_crystal_colour yellow
_exptl_crystal_colour_primary yellow
_exptl_crystal_density_diffrn 1.658
_exptl_crystal_density_method 'not measured'
_exptl_crystal_description plate
_exptl_crystal_F_000 2370
_exptl_crystal_size_max 0.37
_exptl_crystal_size_mid 0.31
_exptl_crystal_size_min 0.07
_refine_diff_density_max 2.570
_refine_diff_density_min -2.042
_refine_diff_density_rms 0.163
_refine_ls_extinction_method none
_refine_ls_goodness_of_fit_ref 1.039
_refine_ls_hydrogen_treatment constr
_refine_ls_matrix_type full
_refine_ls_number_parameters 1492
_refine_ls_number_reflns 23747
_refine_ls_number_restraints 756
_refine_ls_restrained_S_all 1.039
_refine_ls_R_factor_all 0.1147
_refine_ls_R_factor_gt 0.0784
_refine_ls_shift/su_max 0.003
_refine_ls_shift/su_mean 0.000
_refine_ls_structure_factor_coef Fsqd
_refine_ls_weighting_details 'w=1/[\s^2^(Fo^2^)+(0.1249P)^2^+26.5528P] where P=(Fo^2^+2Fc^2^)/3'
_refine_ls_weighting_scheme calc
_refine_ls_wR_factor_gt 0.2160
_refine_ls_wR_factor_ref 0.2499
_reflns_Friedel_coverage 0.000
_reflns_number_gt 16190
_reflns_number_total 23747
_reflns_threshold_expression 'I > 2\s(I)'
_cod_data_source_file c8dt04583f2.cif
_cod_data_source_block thf4
_cod_depositor_comments 'Adding full bibliography for 7048201--7048212.cif.'
_cod_database_code 7048209
_shelx_shelxl_version_number 2016/6
_shelx_space_group_comment
;
The symmetry employed for this shelxl refinement is uniquely defined
by the following loop, which should always be used as a source of
symmetry information in preference to the above space-group names.
They are only intended as comments.
;
_shelx_estimated_absorpt_t_max 0.933
_shelx_estimated_absorpt_t_min 0.708
_olex2_refinement_description
;
1. Fixed Uiso
 At 1.2 times of:
  All C(H) groups, All C(H,H) groups
2. Restrained distances
 O8-N12 \\sim O6-N13
 with sigma of 0.02
 C46-C45 \\sim C41-C40
 with sigma of 0.02
 C45-C44 \\sim C40-C39
 with sigma of 0.02
 C44-C38 \\sim C39-C43
 with sigma of 0.02
 C44-N12 \\sim C39-N13
 with sigma of 0.02
 C37-C38 \\sim C42-C43
 with sigma of 0.02
 O7-N12 \\sim O5-N13
 with sigma of 0.02
 C33-C46 \\sim C33-C41
 with sigma of 0.04
 C33-C37 \\sim C33-C42
 with sigma of 0.04
 O8-C44 \\sim O6-C39
 with sigma of 0.04
 O8-O7 \\sim O6-O5
 with sigma of 0.04
 C46-C44 \\sim C41-C39
 with sigma of 0.04
 C46-C37 \\sim C41-C42
 with sigma of 0.04
 C45-C38 \\sim C40-C43
 with sigma of 0.04
 C45-N12 \\sim C40-N13
 with sigma of 0.04
 C44-C37 \\sim C39-C42
 with sigma of 0.04
 C44-O7 \\sim C39-O5
 with sigma of 0.04
 C38-N12 \\sim C43-N13
 with sigma of 0.04
3. Uiso/Uaniso restraints and constraints
O32 \\sim C81 \\sim C82 \\sim C83 \\sim C84: within 2A with sigma of 0.01 and
sigma for terminal atoms of 0.02
O31 \\sim C77 \\sim C78 \\sim C79 \\sim C80: within 2A with sigma of 0.01 and
sigma for terminal atoms of 0.02
C36 \\sim C37 \\sim C38 \\sim C44 \\sim C45 \\sim C46: within 2A with sigma of
0.01 and sigma for terminal atoms of 0.02
O5 \\sim O6 \\sim O7 \\sim O8 \\sim N12 \\sim N13 \\sim C36 \\sim C37 \\sim C38
\\sim C39 \\sim C40 \\sim C41 \\sim C42 \\sim C43 \\sim C44 \\sim C45 \\sim
C46: within 2A with sigma of 0.005 and sigma for terminal atoms of 0.01
C16 \\sim H16 \\sim C17 \\sim H17 \\sim S5 \\sim F13 \\sim F15 \\sim O28 \\sim
O29 \\sim O30 \\sim C71 \\sim S6 \\sim F16 \\sim F17 \\sim O25 \\sim O26 \\sim
O27 \\sim C72 \\sim F14 \\sim F18: within 2A with sigma of 0.005 and sigma for
terminal atoms of 0.01
Uanis(C80) \\sim Ueq, Uanis(O31) \\sim Ueq, Uanis(C77) \\sim Ueq, Uanis(C79)
\\sim Ueq, Uanis(C78) \\sim Ueq: with sigma of 0.005 and sigma for terminal
atoms of 0.01
Uanis(F14) = Uanis(F16)
Uanis(S2) = Uanis(S3)
Uanis(O19) = Uanis(O22) = Uanis(O20) = Uanis(O24) = Uanis(O21) = Uanis(O23)
Uanis(F19) = Uanis(F1A) = Uanis(F6) = Uanis(F5) = Uanis(F4) = Uanis(F1B)
Uanis(C69) = Uanis(C70)
4. Rigid body (RIGU) restrains
 S6, F16, F17, F18, O25, O26, O27, C72
 with sigma for 1-2 distances of 0.002 and sigma for 1-3 distances of 0.002
 S5, F13, F14, F15, O28, O29, O30, C71
 with sigma for 1-2 distances of 0.003 and sigma for 1-3 distances of 0.002
 O34, C89, C90, C91, C92
 with sigma for 1-2 distances of 0.002 and sigma for 1-3 distances of 0.002
5. Others
 Sof(O31)=Sof(C77)=Sof(H77A)=Sof(H77B)=Sof(C78)=Sof(H78A)=Sof(H78B)=Sof(C79)=
 Sof(H79A)=Sof(H79B)=Sof(C80)=Sof(H80A)=Sof(H80B)=0.75*(1-FVAR(2))
 Sof(C84)=Sof(H84A)=Sof(H84B)=Sof(O32)=Sof(C81)=Sof(H81A)=Sof(H81B)=Sof(C82)=
 Sof(H82A)=Sof(H82B)=Sof(C83)=Sof(H83A)=Sof(H83B)=0.75*FVAR(2)
 Sof(O5)=Sof(O6)=Sof(N13)=Sof(C39)=Sof(C40)=Sof(H40)=Sof(C41)=Sof(H41)=
 Sof(C42)=Sof(H42)=Sof(C43)=Sof(H43)=1-FVAR(2)
 Sof(O7)=Sof(O8)=Sof(N12)=Sof(C36)=Sof(C37)=Sof(H37)=Sof(C38)=Sof(H38)=
 Sof(C44)=Sof(C45)=Sof(H45)=Sof(C46)=Sof(H46)=FVAR(2)
 Sof(S3)=Sof(F4)=Sof(F5)=Sof(F6)=Sof(O22)=Sof(O23)=Sof(O24)=Sof(C70)=1-FVAR(3)
 Sof(S2)=Sof(F1B)=Sof(F1A)=Sof(F19)=Sof(O19)=Sof(O20)=Sof(O21)=Sof(C69)=FVAR(3)
 Fixed Sof: F7(0.5) F8(0.5) F9(0.5) F10(0.5) F11(0.5) F12(0.5) O15(0.5)
 O16(0.5) O17(0.5) O18(0.5) C67(0.5) C68(0.5) S5(0.4) F13(0.4) F14(0.4)
 F15(0.4) O28(0.4) O29(0.4) O30(0.4) C71(0.4) S6(0.6) F16(0.6) F17(0.6)
 F18(0.6) O25(0.6) O26(0.6) O27(0.6) C72(0.6) C93(0.5) H93A(0.5) H93B(0.5)
 C94(0.5) H94A(0.5) H94B(0.5) C95(0.5) H95A(0.5) H95B(0.5) C96(0.5) H96A(0.5)
 H96B(0.5) C97(0.5) H97A(0.5) H97B(0.5) C98(0.5) H98A(0.5) H98B(0.5) C99(0.5)
 H99A(0.5) H99B(0.5) C100(0.5) H10A(0.5) H10B(0.5) O36(0.5) C73(0.5) H73A(0.5)
 H73B(0.5) C74(0.5) H74A(0.5) H74B(0.5) C75(0.5) H75A(0.5) H75B(0.5) C76(0.5)
 H76A(0.5) H76B(0.5) O34(0.5) C89(0.5) H89A(0.5) H89B(0.5) C90(0.5) H90A(0.5)
 H90B(0.5) C91(0.5) H91A(0.5) H91B(0.5) C92(0.5) H92A(0.5) H92B(0.5) O33(0.5)
 C85(0.5) H85A(0.5) H85B(0.5) C86(0.5) H86A(0.5) H86B(0.5) C87(0.5) H87A(0.5)
 H87B(0.5) C88(0.5) H88A(0.5) H88B(0.5)
6.a Free rotating group:
 S3(F4,F5,F6,O22,O23,O24,C70), S5(F13,F14,F15,O28,O29,O30,C71), S2(F1B,F1A,F19,
 O19,O20,O21,C69), S6(F16,F17,F18,O25,O26,O27,C72), C84(O32,C81,C82,C83),
 O31(C77,C78,C79,C80)
6.b Secondary CH2 refined with riding coordinates:
 C93(H93A,H93B), C94(H94A,H94B), C95(H95A,H95B), C96(H96A,H96B), C97(H97A,
 H97B), C98(H98A,H98B), C99(H99A,H99B), C100(H10A,H10B), C73(H73A,H73B),
 C74(H74A,H74B), C75(H75A,H75B), C76(H76A,H76B), C89(H89A,H89B), C90(H90A,H90B),
  C91(H91A,H91B), C92(H92A,H92B), C84(H84A,H84B), C81(H81A,H81B), C82(H82A,
 H82B), C83(H83A,H83B), C85(H85A,H85B), C86(H86A,H86B), C87(H87A,H87B),
 C88(H88A,H88B), C77(H77A,H77B), C78(H78A,H78B), C79(H79A,H79B), C80(H80A,H80B)
6.c Aromatic/amide H refined with riding coordinates:
 C1(H1), C2(H2), C4(H4), C7(H7), C8(H8), C10(H10), C11(H11), C13(H13),
 C14(H14), C15(H15), C16(H16), C17(H17), C19(H19), C22(H22), C23(H23), C25(H25),
  C26(H26), C28(H28), C29(H29), C30(H30), C32(H32), C34(H34), C35(H35),
 C37(H37), C38(H38), C40(H40), C41(H41), C42(H42), C43(H43), C45(H45), C46(H46),
  C47(H47), C49(H49), C50(H50), C51(H51), C52(H52), C54(H54), C57(H57),
 C58(H58), C60(H60), C61(H61), C63(H63), C64(H64), C65(H65)
;
_olex2_submission_special_instructions 'No special instructions were received'

loop_
_space_group_symop_operation_xyz
'x, y, z'
'-x, -y, -z'

loop_
_atom_site_label
_atom_site_type_symbol
_atom_site_fract_x
_atom_site_fract_y
_atom_site_fract_z
_atom_site_U_iso_or_equiv
_atom_site_adp_type
_atom_site_occupancy
_atom_site_site_symmetry_order
_atom_site_calc_flag
_atom_site_refinement_flags_posn
_atom_site_refinement_flags_adp
_atom_site_refinement_flags_occupancy
_atom_site_disorder_assembly
_atom_site_disorder_group
Ag1 Ag 0.87642(5) 0.46616(3) 1.02270(2) 0.04954(17) Uani 1 1 d . . . . .
Ag2 Ag 0.65007(6) 0.33304(4) 0.74267(2) 0.0603(2) Uani 1 1 d . . . . .
Ag3 Ag 0.25225(4) 0.06943(3) 0.53886(2) 0.03355(13) Uani 1 1 d . . . . .
Ag4 Ag -0.11069(6) 0.39379(4) 0.69651(2) 0.0603(2) Uani 1 1 d . . . . .
S1 S 1.08444(18) 0.29901(11) 1.00691(7) 0.0503(5) Uani 1 1 d . . . . .
S4 S -0.31337(15) 0.34690(12) 0.58311(7) 0.0436(4) Uani 1 1 d . . . . .
F1 F 1.0661(5) 0.1244(3) 0.9822(3) 0.0825(17) Uani 1 1 d . . . . .
F2 F 1.2118(5) 0.1713(4) 0.9629(2) 0.0811(17) Uani 1 1 d . . . . .
F3 F 1.0722(6) 0.1801(4) 0.9127(2) 0.100(2) Uani 1 1 d . . . . .
F7 F -0.183(2) 0.4531(15) 0.5595(6) 0.142(9) Uani 0.5 1 d . . P A 1
F8 F -0.309(5) 0.505(2) 0.5667(15) 0.20(3) Uani 0.5 1 d . . P B 2
F9 F -0.333(3) 0.5147(19) 0.5772(14) 0.124(13) Uani 0.5 1 d . . P A 1
F10 F -0.450(2) 0.4683(16) 0.5908(7) 0.154(10) Uani 0.5 1 d . . P B 2
F11 F -0.4040(15) 0.4185(13) 0.5092(6) 0.109(6) Uani 0.5 1 d . . P B 2
F12 F -0.312(2) 0.4105(11) 0.4986(6) 0.138(9) Uani 0.5 1 d . . P A 1
O1 O 1.1893(6) -0.1283(4) 1.0783(3) 0.0734(19) Uani 1 1 d . . . . .
O2 O 1.3377(5) -0.1142(4) 1.1267(3) 0.0563(14) Uani 1 1 d . . . . .
O3 O 0.5577(7) 1.0651(4) 0.9719(3) 0.074(2) Uani 1 1 d . . . . .
O4 O 0.4174(7) 1.0546(5) 0.9199(4) 0.102(3) Uani 1 1 d . . . . .
O5 O 1.020(2) -0.232(2) 0.6613(15) 0.062(4) Uani 0.185(9) 1 d D U P C 2
O6 O 0.993(3) -0.339(2) 0.5870(16) 0.069(3) Uani 0.185(9) 1 d D U P C 2
O7 O 1.0159(6) -0.2676(7) 0.6297(5) 0.070(2) Uani 0.815(9) 1 d D U P C 1
O8 O 0.9969(7) -0.3376(6) 0.5444(4) 0.077(2) Uani 0.815(9) 1 d D U P C 1
O9 O -0.5116(5) 0.2288(5) 0.3215(3) 0.0644(16) Uani 1 1 d . . . . .
O10 O -0.5244(5) 0.0873(5) 0.2861(3) 0.0680(17) Uani 1 1 d . . . . .
O11 O 0.9724(5) 0.3035(4) 1.0044(3) 0.079(2) Uani 1 1 d . . . . .
O12 O -0.2804(4) 0.3836(4) 0.6407(2) 0.0497(12) Uani 1 1 d . . . . .
O13 O 1.1371(7) 0.3583(4) 0.9802(3) 0.085(2) Uani 1 1 d . . . . .
O14 O 1.1356(4) 0.2985(3) 1.05953(18) 0.0458(12) Uani 1 1 d . . . . .
O15 O -0.2235(15) 0.3286(17) 0.5498(6) 0.109(8) Uani 0.5 1 d . . P D 2
O16 O -0.2589(9) 0.2714(7) 0.5553(5) 0.045(3) Uani 0.5 1 d . . P D 1
O17 O -0.3882(19) 0.2833(13) 0.5688(6) 0.108(8) Uani 0.5 1 d . . P D 2
O18 O -0.4287(10) 0.3341(10) 0.5735(5) 0.060(4) Uani 0.5 1 d . . P D 1
N1 N 1.1114(4) 0.4535(4) 1.2711(2) 0.0359(11) Uani 1 1 d . . . . .
N2 N 1.0594(4) 0.5695(3) 1.20788(19) 0.0305(10) Uani 1 1 d . . . . .
N3 N 0.9521(5) 0.5090(3) 1.1056(2) 0.0365(12) Uani 1 1 d . . . . .
N4 N 1.2537(6) -0.0841(4) 1.1145(3) 0.0518(16) Uani 1 1 d . . . . .
N5 N 0.6556(5) 0.4892(4) 0.7756(2) 0.0367(12) Uani 1 1 d . . . . .
N6 N 0.7046(4) 0.3670(3) 0.8348(2) 0.0331(11) Uani 1 1 d . . . . .
N7 N 0.8025(4) 0.4230(3) 0.9395(2) 0.0337(11) Uani 1 1 d . . . . .
N8 N 0.4982(8) 1.0236(5) 0.9345(4) 0.074(2) Uani 1 1 d . . . . .
N9 N 0.3988(4) -0.0074(3) 0.54782(18) 0.0270(9) Uani 1 1 d . . . . .
N10 N 0.3891(5) 0.1726(4) 0.5946(3) 0.0476(15) Uani 1 1 d . . . . .
N11 N 0.5310(5) 0.2576(4) 0.6803(2) 0.0470(14) Uani 1 1 d . . . . .
N12 N 0.9653(7) -0.2889(7) 0.5854(5) 0.0600(16) Uani 0.815(9) 1 d D U P C 1
N13 N 0.966(2) -0.272(2) 0.6200(17) 0.058(2) Uani 0.185(9) 1 d D U P C 2
N14 N 0.0976(4) 0.0778(3) 0.49213(19) 0.0268(9) Uani 1 1 d . . . . .
N15 N 0.1322(5) 0.1614(4) 0.6009(2) 0.0430(13) Uani 1 1 d . . . . .
N16 N 0.0007(5) 0.2931(4) 0.6525(2) 0.0443(14) Uani 1 1 d . . . . .
N17 N -0.4783(5) 0.1532(5) 0.3150(3) 0.0504(16) Uani 1 1 d . . . . .
C1 C 1.1528(6) 0.3983(5) 1.3005(3) 0.0438(16) Uani 1 1 d . . . . .
H1 H 1.168095 0.421635 1.338811 0.053 Uiso 1 1 calc R . . . .
C2 C 1.1742(6) 0.3096(5) 1.2780(3) 0.0437(16) Uani 1 1 d . . . . .
H2 H 1.203851 0.273313 1.300509 0.052 Uiso 1 1 calc R . . . .
C3 C 1.1522(5) 0.2729(4) 1.2219(2) 0.0334(12) Uani 1 1 d . . . . .
C4 C 1.1073(5) 0.3302(4) 1.1912(2) 0.0289(11) Uani 1 1 d . . . . .
H4 H 1.089844 0.308213 1.153055 0.035 Uiso 1 1 calc R . . . .
C5 C 1.0886(5) 0.4186(4) 1.2168(2) 0.0286(11) Uani 1 1 d . . . . .
C6 C 1.1764(5) 0.1798(4) 1.1949(3) 0.0348(13) Uani 1 1 d . . . . .
C7 C 1.2614(5) 0.1365(4) 1.2159(3) 0.0404(15) Uani 1 1 d . . . . .
H7 H 1.301553 0.166906 1.248433 0.048 Uiso 1 1 calc R . . . .
C8 C 1.2867(6) 0.0503(4) 1.1895(3) 0.0451(16) Uani 1 1 d . . . . .
H8 H 1.344979 0.021243 1.202977 0.054 Uiso 1 1 calc R . . . .
C9 C 1.2254(6) 0.0068(4) 1.1428(3) 0.0430(15) Uani 1 1 d . . . . .
C10 C 1.1399(6) 0.0466(4) 1.1211(3) 0.0451(16) Uani 1 1 d . . . . .
H10 H 1.099730 0.015187 1.088845 0.054 Uiso 1 1 calc R . . . .
C11 C 1.1145(5) 0.1338(4) 1.1479(3) 0.0417(15) Uani 1 1 d . . . . .
H11 H 1.055464 0.162150 1.134479 0.050 Uiso 1 1 calc R . . . .
C12 C 1.0442(4) 0.4817(4) 1.1854(2) 0.0266(11) Uani 1 1 d . . . . .
C13 C 0.9899(5) 0.4514(4) 1.1337(2) 0.0317(12) Uani 1 1 d . . . . .
H13 H 0.979954 0.388718 1.118366 0.038 Uiso 1 1 calc R . . . .
C14 C 1.0192(6) 0.6270(4) 1.1801(2) 0.0379(14) Uani 1 1 d . . . . .
H14 H 1.026940 0.689840 1.195780 0.045 Uiso 1 1 calc R . . . .
C15 C 0.9667(6) 0.5966(4) 1.1289(2) 0.0396(15) Uani 1 1 d . . . . .
H15 H 0.940368 0.639032 1.109775 0.048 Uiso 1 1 calc R . . . .
C16 C 0.6157(6) 0.5452(5) 0.7471(3) 0.0494(13) Uani 1 1 d . U . . .
H16 H 0.604218 0.523630 0.708457 0.059 Uiso 1 1 calc R U . . .
C17 C 0.5902(6) 0.6328(5) 0.7705(3) 0.0473(13) Uani 1 1 d . U . . .
H17 H 0.562170 0.670142 0.748267 0.057 Uiso 1 1 calc R U . . .
C18 C 0.6059(5) 0.6660(5) 0.8268(3) 0.0374(13) Uani 1 1 d . . . . .
C19 C 0.6474(5) 0.6071(4) 0.8569(2) 0.0328(12) Uani 1 1 d . . . . .
H19 H 0.660227 0.626699 0.895580 0.039 Uiso 1 1 calc R . . . .
C20 C 0.6696(5) 0.5201(4) 0.8300(2) 0.0295(11) Uani 1 1 d . . . . .
C21 C 0.5795(6) 0.7593(5) 0.8550(3) 0.0428(15) Uani 1 1 d . . . . .
C22 C 0.4952(6) 0.8021(6) 0.8329(4) 0.0524(19) Uani 1 1 d . . . . .
H22 H 0.456246 0.771670 0.799975 0.063 Uiso 1 1 calc R . . . .
C23 C 0.4694(7) 0.8888(6) 0.8593(4) 0.061(2) Uani 1 1 d . . . . .
H23 H 0.412535 0.918130 0.844779 0.073 Uiso 1 1 calc R . . . .
C24 C 0.5269(7) 0.9317(5) 0.9065(4) 0.055(2) Uani 1 1 d . . . . .
C25 C 0.6125(7) 0.8923(5) 0.9293(3) 0.0512(18) Uani 1 1 d . . . . .
H25 H 0.651891 0.924091 0.961723 0.061 Uiso 1 1 calc R . . . .
C26 C 0.6379(6) 0.8051(5) 0.9028(3) 0.0434(15) Uani 1 1 d . . . . .
H26 H 0.695412 0.776475 0.917373 0.052 Uiso 1 1 calc R . . . .
C27 C 0.7126(4) 0.4538(4) 0.8600(2) 0.0269(11) Uani 1 1 d . . . . .
C28 C 0.7627(5) 0.4831(4) 0.9129(2) 0.0308(12) Uani 1 1 d . . . . .
H28 H 0.768467 0.545470 0.930085 0.037 Uiso 1 1 calc R . . . .
C29 C 0.7436(6) 0.3082(4) 0.8618(2) 0.0364(14) Uani 1 1 d . . . . .
H29 H 0.737848 0.245867 0.844541 0.044 Uiso 1 1 calc R . . . .
C30 C 0.7923(6) 0.3352(4) 0.9142(3) 0.0373(14) Uani 1 1 d . . . . .
H30 H 0.818553 0.291515 0.932307 0.045 Uiso 1 1 calc R . . . .
C31 C 0.4817(5) 0.0324(4) 0.5824(2) 0.0289(11) Uani 1 1 d . . . . .
C32 C 0.5721(5) -0.0135(4) 0.5908(2) 0.0302(11) Uani 1 1 d . . . . .
H32 H 0.629938 0.016871 0.614101 0.036 Uiso 1 1 calc R . . . .
C33 C 0.5789(5) -0.1051(4) 0.5648(3) 0.0339(13) Uani 1 1 d D . . . .
C34 C 0.4940(5) -0.1450(4) 0.5294(3) 0.0380(14) Uani 1 1 d . . . . .
H34 H 0.496326 -0.206404 0.510252 0.046 Uiso 1 1 calc R . . . .
C35 C 0.4062(5) -0.0952(4) 0.5220(2) 0.0321(12) Uani 1 1 d . . . . .
H35 H 0.348642 -0.123823 0.497764 0.038 Uiso 1 1 calc R . . . .
C36 C 0.6755(6) -0.1551(6) 0.5732(4) 0.0401(14) Uani 0.815(9) 1 d . U P . .
C37 C 0.7419(9) -0.1324(8) 0.6201(5) 0.0449(15) Uani 0.815(9) 1 d D U P C 1
H37 H 0.722628 -0.085931 0.650019 0.054 Uiso 0.815(9) 1 calc R . P C 1
C38 C 0.8363(7) -0.1759(7) 0.6244(5) 0.0490(14) Uani 0.815(9) 1 d D U P C 1
H38 H 0.883138 -0.158464 0.656404 0.059 Uiso 0.815(9) 1 calc R . P C 1
C39 C 0.866(2) -0.227(3) 0.6066(17) 0.0527(16) Uani 0.185(9) 1 d D U P C 2
C40 C 0.812(3) -0.266(3) 0.5584(16) 0.0505(17) Uani 0.185(9) 1 d D U P C 2
H40 H 0.838034 -0.318264 0.534640 0.061 Uiso 0.185(9) 1 calc R . P C 2
C41 C 0.717(3) -0.228(3) 0.5438(17) 0.048(2) Uani 0.185(9) 1 d D U P C 2
H41 H 0.679647 -0.256839 0.510053 0.058 Uiso 0.185(9) 1 calc R . P C 2
C42 C 0.739(4) -0.116(4) 0.6286(19) 0.0453(19) Uani 0.185(9) 1 d D U P C 2
H42 H 0.715302 -0.062597 0.652206 0.054 Uiso 0.185(9) 1 calc R . P C 2
C43 C 0.830(3) -0.156(3) 0.6450(16) 0.0487(18) Uani 0.185(9) 1 d D U P C 2
H43 H 0.865313 -0.135492 0.680386 0.058 Uiso 0.185(9) 1 calc R . P C 2
C44 C 0.8606(7) -0.2451(7) 0.5813(5) 0.0524(14) Uani 0.815(9) 1 d D U P C 1
C45 C 0.7985(8) -0.2716(7) 0.5338(5) 0.0524(15) Uani 0.815(9) 1 d D U P C 1
H45 H 0.819371 -0.318804 0.504700 0.063 Uiso 0.815(9) 1 calc R . P C 1
C46 C 0.7025(8) -0.2275(7) 0.5287(5) 0.0495(16) Uani 0.815(9) 1 d D U P C 1
H46 H 0.656449 -0.245325 0.496374 0.059 Uiso 0.815(9) 1 calc R . P C 1
C47 C 0.5406(5) 0.1723(4) 0.6543(2) 0.0387(14) Uani 1 1 d . . . . .
H47 H 0.597693 0.139630 0.665764 0.046 Uiso 1 1 calc R . . . .
C48 C 0.4702(5) 0.1284(4) 0.6106(2) 0.0334(12) Uani 1 1 d . . . . .
C49 C 0.4512(7) 0.3010(5) 0.6638(4) 0.059(2) Uani 1 1 d . . . . .
H49 H 0.442090 0.362445 0.681303 0.071 Uiso 1 1 calc R . . . .
C50 C 0.3800(6) 0.2577(5) 0.6209(4) 0.058(2) Uani 1 1 d . . . . .
H50 H 0.322385 0.290593 0.610187 0.070 Uiso 1 1 calc R . . . .
C51 C 0.0768(5) 0.0318(4) 0.4395(2) 0.0291(11) Uani 1 1 d . . . . .
H51 H 0.127804 -0.009383 0.423012 0.035 Uiso 1 1 calc R . . . .
C52 C -0.0136(4) 0.0413(4) 0.4087(2) 0.0314(12) Uani 1 1 d . . . . .
H52 H -0.024767 0.006696 0.371906 0.038 Uiso 1 1 calc R . . . .
C53 C -0.0891(4) 0.1021(4) 0.4316(2) 0.0269(11) Uani 1 1 d . . . . .
C54 C -0.0692(4) 0.1480(4) 0.4862(2) 0.0281(11) Uani 1 1 d . . . . .
H54 H -0.119599 0.188973 0.503663 0.034 Uiso 1 1 calc R . . . .
C55 C 0.0234(4) 0.1345(4) 0.5154(2) 0.0261(10) Uani 1 1 d . . . . .
C56 C -0.1888(5) 0.1162(4) 0.4001(2) 0.0305(12) Uani 1 1 d . . . . .
C57 C -0.2367(5) 0.0451(5) 0.3599(2) 0.0349(13) Uani 1 1 d . . . . .
H57 H -0.203950 -0.011770 0.351735 0.042 Uiso 1 1 calc R . . . .
C58 C -0.3314(5) 0.0567(5) 0.3320(2) 0.0385(14) Uani 1 1 d . . . . .
H58 H -0.364477 0.008252 0.304934 0.046 Uiso 1 1 calc R . . . .
C59 C -0.3768(5) 0.1405(5) 0.3442(3) 0.0395(15) Uani 1 1 d . . . . .
C60 C -0.3304(5) 0.2133(5) 0.3833(3) 0.0386(14) Uani 1 1 d . . . . .
H60 H -0.362475 0.270439 0.390274 0.046 Uiso 1 1 calc R . . . .
C61 C -0.2363(5) 0.2005(4) 0.4118(2) 0.0331(12) Uani 1 1 d . . . . .
H61 H -0.204142 0.248847 0.439191 0.040 Uiso 1 1 calc R . . . .
C62 C 0.0465(4) 0.1832(4) 0.5737(2) 0.0291(11) Uani 1 1 d . . . . .
C63 C -0.0198(6) 0.2489(5) 0.6003(3) 0.0444(17) Uani 1 1 d . . . . .
H63 H -0.081637 0.262716 0.580677 0.053 Uiso 1 1 calc R . . . .
C64 C 0.0871(6) 0.2716(5) 0.6792(3) 0.0429(16) Uani 1 1 d . . . . .
H64 H 0.103949 0.302486 0.716345 0.052 Uiso 1 1 calc R . . . .
C65 C 0.1529(5) 0.2047(6) 0.6537(3) 0.0504(19) Uani 1 1 d . . . . .
H65 H 0.213225 0.189299 0.673767 0.060 Uiso 1 1 calc R . . . .
C66 C 1.1092(8) 0.1880(5) 0.9639(3) 0.058(2) Uani 1 1 d . . . . .
C67 C -0.372(2) 0.4421(17) 0.5618(8) 0.073(6) Uani 0.5 1 d . . P B 2
C68 C -0.288(3) 0.4344(18) 0.5535(8) 0.091(8) Uani 0.5 1 d . . P A 1
S3 S 0.8631(13) 0.1437(10) 0.6985(6) 0.0427(5) Uani 0.103(3) 1 d . . P E -2
F4 F 1.042(2) 0.084(2) 0.6545(13) 0.0771(10) Uani 0.103(3) 1 d G . P E -2
F5 F 1.0646(15) 0.192(2) 0.7270(15) 0.0771(10) Uani 0.103(3) 1 d G . P E -2
F6 F 1.026(2) 0.059(2) 0.7338(14) 0.0771(10) Uani 0.103(3) 1 d G . P E -2
O22 O 0.842(2) 0.1795(19) 0.7551(7) 0.0620(10) Uani 0.103(3) 1 d G . P E -2
O23 O 0.860(2) 0.2077(16) 0.6650(11) 0.0620(10) Uani 0.103(3) 1 d G . P E -2
O24 O 0.8159(18) 0.0564(12) 0.6727(12) 0.0620(10) Uani 0.103(3) 1 d G . P E -2
C70 C 1.0057(13) 0.1186(15) 0.7037(10) 0.0482(19) Uani 0.103(3) 1 d G . P E -2
S5 S 0.3173(6) 0.4277(5) 0.7846(3) 0.1022(15) Uani 0.4 1 d . U P F 2
F13 F 0.3519(11) 0.5805(7) 0.7564(5) 0.121(3) Uani 0.4 1 d G U P F 2
F14 F 0.3349(11) 0.5976(6) 0.8425(5) 0.119(2) Uani 0.4 1 d G U P F 2
F15 F 0.1978(9) 0.5699(7) 0.7852(6) 0.116(3) Uani 0.4 1 d G U P F 2
O28 O 0.2747(10) 0.3904(6) 0.7291(3) 0.106(3) Uani 0.4 1 d G U P F 2
O29 O 0.2554(10) 0.4098(7) 0.8269(4) 0.112(2) Uani 0.4 1 d G U P F 2
O30 O 0.4305(6) 0.4218(7) 0.7942(5) 0.107(3) Uani 0.4 1 d G U P F 2
C71 C 0.2996(7) 0.5497(5) 0.7926(4) 0.1052(17) Uani 0.4 1 d G U P F 2
S2 S 0.80898(15) 0.14131(10) 0.71451(7) 0.0427(5) Uani 0.897(3) 1 d . . P E -1
F1B F 0.9166(3) 0.1275(3) 0.80620(10) 0.0771(10) Uani 0.897(3) 1 d G . P E -1
F1A F 1.01404(14) 0.1251(3) 0.73958(17) 0.0771(10) Uani 0.897(3) 1 d G . P E -1
F19 F 0.9197(3) 0.00872(17) 0.74005(17) 0.0771(10) Uani 0.897(3) 1 d G . P E -1
O19 O 0.8249(2) 0.23750(10) 0.73313(13) 0.0620(10) Uani 0.897(3) 1 d G . P E -1
O20 O 0.71774(15) 0.1052(2) 0.73370(13) 0.0620(10) Uani 0.897(3) 1 d G . P E -1
O21 O 0.8285(3) 0.1025(2) 0.65796(7) 0.0620(10) Uani 0.897(3) 1 d G . P E -1
C69 C 0.92022(17) 0.09859(17) 0.75189(11) 0.0482(19) Uani 0.897(3) 1 d G . P E -1
S6 S 0.2667(4) 0.4736(3) 0.76965(16) 0.0862(11) Uani 0.6 1 d . U P G -1
F16 F 0.3859(7) 0.5928(5) 0.8442(3) 0.119(2) Uani 0.6 1 d G U P G -1
F17 F 0.2981(7) 0.5017(7) 0.87767(16) 0.117(3) Uani 0.6 1 d G U P G -1
F18 F 0.4357(5) 0.4563(6) 0.8344(3) 0.108(2) Uani 0.6 1 d G U P G -1
O25 O 0.1816(5) 0.5368(5) 0.7788(3) 0.113(3) Uani 0.6 1 d G U P G -1
O26 O 0.2381(6) 0.3817(4) 0.7677(3) 0.115(3) Uani 0.6 1 d G U P G -1
O27 O 0.3380(6) 0.4852(6) 0.72957(19) 0.103(2) Uani 0.6 1 d G U P G -1
C72 C 0.3506(4) 0.5077(4) 0.83464(18) 0.1023(16) Uani 0.6 1 d G U P G -1
O35 O 0.3489(7) 0.1467(5) 0.7443(3) 0.083(2) Uani 1 1 d . . . . .
C93 C 0.443(3) 0.163(3) 0.7707(13) 0.101(12) Uani 0.5 1 d . . P H 2
H93A H 0.486161 0.196477 0.750945 0.121 Uiso 0.5 1 calc R . P H 2
H93B H 0.477612 0.104081 0.768577 0.121 Uiso 0.5 1 calc R . P H 2
C94 C 0.303(2) 0.155(2) 0.8303(8) 0.084(7) Uani 0.5 1 d . . P H 1
H94A H 0.262301 0.112968 0.845465 0.101 Uiso 0.5 1 calc R . P H 1
H94B H 0.303011 0.215832 0.855295 0.101 Uiso 0.5 1 calc R . P H 1
C95 C 0.4479(16) 0.2139(12) 0.8306(7) 0.067(5) Uani 0.5 1 d . . P H 2
H95A H 0.485109 0.179745 0.854462 0.080 Uiso 0.5 1 calc R . P H 2
H95B H 0.483075 0.273521 0.836354 0.080 Uiso 0.5 1 calc R . P H 2
C96 C 0.3316(18) 0.2227(16) 0.8405(8) 0.070(5) Uani 0.5 1 d . . P H 2
H96A H 0.312453 0.188385 0.866997 0.084 Uiso 0.5 1 calc R . P H 2
H96B H 0.313166 0.286456 0.854607 0.084 Uiso 0.5 1 calc R . P H 2
C97 C 0.278(3) 0.185(3) 0.7861(15) 0.122(18) Uani 0.5 1 d . . P H 2
H97A H 0.227341 0.137427 0.788890 0.146 Uiso 0.5 1 calc R . P H 2
H97B H 0.237394 0.232661 0.774571 0.146 Uiso 0.5 1 calc R . P H 2
C98 C 0.260(3) 0.156(3) 0.7735(13) 0.099(13) Uani 0.5 1 d . . P H 1
H98A H 0.209201 0.105015 0.758385 0.118 Uiso 0.5 1 calc R . P H 1
H98B H 0.224105 0.212808 0.773108 0.118 Uiso 0.5 1 calc R . P H 1
C99 C 0.445(2) 0.1393(19) 0.7839(8) 0.061(6) Uani 0.5 1 d . . P H 1
H99A H 0.492813 0.092138 0.765606 0.073 Uiso 0.5 1 calc R . P H 1
H99B H 0.485397 0.197118 0.794793 0.073 Uiso 0.5 1 calc R . P H 1
C100 C 0.4168(18) 0.122(2) 0.8200(10) 0.095(8) Uani 0.5 1 d . . P H 1
H10A H 0.464794 0.150443 0.852493 0.114 Uiso 0.5 1 calc R . P H 1
H10B H 0.418409 0.056521 0.815118 0.114 Uiso 0.5 1 calc R . P H 1
O36 O 0.4060(9) 0.3772(7) 1.0179(4) 0.049(3) Uani 0.5 1 d . . P . .
C73 C 0.4860(17) 0.3131(12) 1.0155(9) 0.073(6) Uani 0.5 1 d . . P . .
H73A H 0.454645 0.251748 1.002532 0.088 Uiso 0.5 1 calc R . P . .
H73B H 0.521672 0.318965 1.052383 0.088 Uiso 0.5 1 calc R . P . .
C74 C 0.5631(16) 0.3278(13) 0.9776(8) 0.071(6) Uani 0.5 1 d . . P . .
H74A H 0.583002 0.270210 0.953268 0.085 Uiso 0.5 1 calc R . P . .
H74B H 0.627787 0.358939 0.997898 0.085 Uiso 0.5 1 calc R . P . .
C75 C 0.507(2) 0.3845(15) 0.9461(7) 0.086(7) Uani 0.5 1 d . . P . .
H75A H 0.542637 0.444004 0.952762 0.103 Uiso 0.5 1 calc R . P . .
H75B H 0.503603 0.355594 0.906366 0.103 Uiso 0.5 1 calc R . P . .
C76 C 0.4012(18) 0.3938(13) 0.9655(7) 0.068(5) Uani 0.5 1 d . . P . .
H76A H 0.375600 0.455163 0.967244 0.081 Uiso 0.5 1 calc R . P . .
H76B H 0.351690 0.350305 0.940167 0.081 Uiso 0.5 1 calc R . P . .
O34 O 0.8898(10) 0.2129(10) 0.1066(6) 0.074(4) Uani 0.5 1 d . U P . .
C89 C 0.8004(18) 0.247(2) 0.0977(13) 0.115(10) Uani 0.5 1 d . U P . .
H89A H 0.814015 0.303712 0.087540 0.138 Uiso 0.5 1 calc R . P . .
H89B H 0.766277 0.262199 0.132770 0.138 Uiso 0.5 1 calc R . P . .
C90 C 0.7256(18) 0.1949(19) 0.0570(13) 0.104(8) Uani 0.5 1 d . U P . .
H90A H 0.727280 0.212827 0.022064 0.124 Uiso 0.5 1 calc R . P . .
H90B H 0.653016 0.201952 0.069331 0.124 Uiso 0.5 1 calc R . P . .
C91 C 0.7628(17) 0.0963(18) 0.0506(11) 0.087(6) Uani 0.5 1 d . U P . .
H91A H 0.725386 0.065914 0.074355 0.105 Uiso 0.5 1 calc R . P . .
H91B H 0.752187 0.060901 0.012149 0.105 Uiso 0.5 1 calc R . P . .
C92 C 0.8707(15) 0.1097(16) 0.0678(8) 0.076(5) Uani 0.5 1 d . U P . .
H92A H 0.913078 0.101034 0.035499 0.091 Uiso 0.5 1 calc R . P . .
H92B H 0.893565 0.065665 0.088783 0.091 Uiso 0.5 1 calc R . P . .
C84 C 0.1480(9) 0.4707(7) 0.6022(7) 0.096(5) Uani 0.571(10) 1 d . U P I -1
H84A H 0.090351 0.467689 0.573201 0.116 Uiso 0.571(10) 1 calc R . P I -1
H84B H 0.116265 0.464245 0.635737 0.116 Uiso 0.571(10) 1 calc R . P I -1
O32 O 0.2209(10) 0.3989(5) 0.5849(5) 0.080(4) Uani 0.571(10) 1 d G U P I -1
C81 C 0.3222(10) 0.4430(8) 0.5729(7) 0.099(5) Uani 0.571(10) 1 d G U P I -1
H81A H 0.318734 0.449149 0.534697 0.119 Uiso 0.571(10) 1 calc R . P I -1
H81B H 0.385511 0.408592 0.579649 0.119 Uiso 0.571(10) 1 calc R . P I -1
C82 C 0.3222(11) 0.5352(8) 0.6141(8) 0.111(5) Uani 0.571(10) 1 d G U P I -1
H82A H 0.350495 0.531670 0.651099 0.133 Uiso 0.571(10) 1 calc R . P I -1
H82B H 0.363619 0.580610 0.602155 0.133 Uiso 0.571(10) 1 calc R . P I -1
C83 C 0.2037(13) 0.5561(5) 0.6130(8) 0.107(5) Uani 0.571(10) 1 d G U P I -1
H83A H 0.186159 0.594933 0.648620 0.129 Uiso 0.571(10) 1 calc R . P I -1
H83B H 0.184133 0.587244 0.583897 0.129 Uiso 0.571(10) 1 calc R . P I -1
O33 O 0.7111(8) 0.1658(9) 0.2363(4) 0.056(3) Uani 0.5 1 d . . P . .
C85 C 0.7853(15) 0.1033(13) 0.2213(6) 0.057(5) Uani 0.5 1 d . . P . .
H85A H 0.786219 0.085139 0.180895 0.068 Uiso 0.5 1 calc R . P . .
H85B H 0.770574 0.049288 0.234572 0.068 Uiso 0.5 1 calc R . P . .
C86 C 0.8924(13) 0.1475(13) 0.2476(7) 0.057(4) Uani 0.5 1 d . . P . .
H86A H 0.906175 0.141746 0.285617 0.069 Uiso 0.5 1 calc R . P . .
H86B H 0.951936 0.122117 0.225783 0.069 Uiso 0.5 1 calc R . P . .
C87 C 0.8730(11) 0.2427(13) 0.2458(7) 0.057(4) Uani 0.5 1 d . . P . .
H87A H 0.884568 0.252366 0.209277 0.068 Uiso 0.5 1 calc R . P . .
H87B H 0.918547 0.285161 0.274044 0.068 Uiso 0.5 1 calc R . P . .
C88 C 0.7581(13) 0.2517(14) 0.2575(8) 0.064(5) Uani 0.5 1 d . . P . .
H88A H 0.751145 0.271843 0.297473 0.076 Uiso 0.5 1 calc R . P . .
H88B H 0.723794 0.295891 0.239611 0.076 Uiso 0.5 1 calc R . P . .
O31 O 0.157(2) 0.3944(18) 0.5685(12) 0.063(7) Uani 0.179(10) 1 d . U P I -2
C77 C 0.189(2) 0.451(2) 0.6218(12) 0.066(8) Uani 0.179(10) 1 d G U P I -2
H77A H 0.261838 0.474431 0.622563 0.079 Uiso 0.179(10) 1 calc R . P I -2
H77B H 0.185946 0.417061 0.650240 0.079 Uiso 0.179(10) 1 calc R . P I -2
C78 C 0.111(3) 0.5289(19) 0.6321(13) 0.061(8) Uani 0.179(10) 1 d G U P I -2
H78A H 0.134048 0.578866 0.617082 0.073 Uiso 0.179(10) 1 calc R . P I -2
H78B H 0.101394 0.551865 0.671681 0.073 Uiso 0.179(10) 1 calc R . P I -2
C79 C 0.009(2) 0.483(2) 0.6008(15) 0.063(8) Uani 0.179(10) 1 d G U P I -2
H79A H -0.028023 0.448422 0.622701 0.076 Uiso 0.179(10) 1 calc R . P I -2
H79B H -0.039828 0.526509 0.590115 0.076 Uiso 0.179(10) 1 calc R . P I -2
C80 C 0.053(2) 0.420(2) 0.5505(11) 0.063(7) Uani 0.179(10) 1 d G U P I -2
H80A H 0.006650 0.365842 0.536650 0.075 Uiso 0.179(10) 1 calc R . P I -2
H80B H 0.058400 0.450948 0.520897 0.075 Uiso 0.179(10) 1 calc R . P I -2

loop_
_atom_site_aniso_label
_atom_site_aniso_U_11
_atom_site_aniso_U_22
_atom_site_aniso_U_33
_atom_site_aniso_U_23
_atom_site_aniso_U_13
_atom_site_aniso_U_12
Ag1 0.0816(4) 0.0333(3) 0.0269(2) 0.00221(19) -0.0235(2) 0.0089(2)
Ag2 0.0972(5) 0.0421(3) 0.0300(3) -0.0043(2) -0.0262(3) -0.0099(3)
Ag3 0.0260(2) 0.0405(2) 0.0296(2) 0.00141(18) -0.00331(16) 0.00628(17)
Ag4 0.0854(5) 0.0533(3) 0.0266(2) -0.0137(2) -0.0181(3) 0.0378(3)
S1 0.0824(14) 0.0266(7) 0.0343(8) 0.0010(6) -0.0248(8) 0.0138(8)
S4 0.0489(10) 0.0439(9) 0.0300(7) -0.0034(6) -0.0061(7) 0.0124(7)
F1 0.104(5) 0.034(2) 0.104(5) 0.007(3) 0.007(4) 0.011(3)
F2 0.087(4) 0.080(4) 0.064(3) -0.005(3) 0.007(3) 0.024(3)
F3 0.154(6) 0.076(4) 0.046(3) -0.024(3) -0.034(3) 0.019(4)
F7 0.21(2) 0.140(16) 0.071(9) 0.010(10) 0.015(11) -0.118(16)
F8 0.49(8) 0.045(14) 0.070(13) 0.023(11) -0.02(2) -0.04(2)
F9 0.20(3) 0.051(12) 0.100(18) -0.006(10) -0.068(17) 0.044(14)
F10 0.18(2) 0.19(2) 0.082(10) 0.027(11) 0.008(12) 0.143(18)
F11 0.133(13) 0.139(14) 0.060(8) 0.038(8) -0.017(9) 0.052(12)
F12 0.27(3) 0.092(11) 0.048(8) 0.029(7) -0.044(12) -0.056(15)
O1 0.079(4) 0.029(3) 0.099(5) -0.001(3) -0.024(4) 0.005(3)
O2 0.056(3) 0.041(3) 0.074(4) 0.019(3) 0.002(3) 0.018(2)
O3 0.108(6) 0.044(3) 0.077(5) 0.020(3) 0.029(4) 0.025(4)
O4 0.098(6) 0.063(4) 0.141(8) 0.016(5) 0.010(5) 0.053(4)
O5 0.042(6) 0.064(6) 0.086(7) 0.033(6) 0.001(6) 0.014(6)
O6 0.052(5) 0.068(5) 0.092(6) 0.031(6) 0.004(6) 0.022(5)
O7 0.047(3) 0.079(4) 0.092(5) 0.035(4) 0.000(4) 0.014(3)
O8 0.061(4) 0.069(4) 0.102(5) 0.025(4) 0.004(4) 0.027(3)
O9 0.053(3) 0.080(4) 0.066(4) 0.033(3) -0.014(3) 0.016(3)
O10 0.048(3) 0.088(5) 0.063(4) 0.018(3) -0.028(3) -0.003(3)
O11 0.079(4) 0.049(3) 0.082(4) -0.018(3) -0.048(4) 0.032(3)
O12 0.054(3) 0.054(3) 0.033(2) -0.001(2) -0.009(2) 0.003(2)
O13 0.157(7) 0.049(3) 0.048(3) 0.018(3) -0.031(4) -0.012(4)
O14 0.059(3) 0.048(3) 0.026(2) 0.0051(19) -0.009(2) 0.018(2)
O15 0.092(13) 0.19(2) 0.049(8) 0.023(12) 0.014(8) 0.087(15)
O16 0.042(6) 0.043(6) 0.040(6) -0.007(5) 0.000(4) 0.009(5)
O17 0.17(2) 0.099(13) 0.044(8) 0.006(9) -0.026(11) -0.089(13)
O18 0.043(6) 0.070(9) 0.044(6) -0.028(6) 0.002(5) 0.021(6)
N1 0.045(3) 0.038(3) 0.022(2) 0.005(2) -0.005(2) 0.002(2)
N2 0.038(3) 0.027(2) 0.023(2) 0.0017(18) -0.0059(19) 0.0042(19)
N3 0.055(3) 0.026(2) 0.024(2) 0.0007(18) -0.012(2) 0.007(2)
N4 0.064(4) 0.030(3) 0.063(4) 0.016(3) -0.004(3) 0.003(3)
N5 0.046(3) 0.038(3) 0.023(2) 0.006(2) -0.009(2) -0.002(2)
N6 0.042(3) 0.029(2) 0.024(2) -0.0014(18) -0.007(2) 0.000(2)
N7 0.047(3) 0.022(2) 0.025(2) -0.0013(18) -0.013(2) 0.007(2)
N8 0.099(7) 0.044(4) 0.084(6) 0.021(4) 0.033(5) 0.030(4)
N9 0.026(2) 0.031(2) 0.021(2) 0.0025(18) -0.0014(17) 0.0009(18)
N10 0.041(3) 0.040(3) 0.047(3) -0.013(3) -0.009(3) 0.014(2)
N11 0.050(3) 0.046(3) 0.034(3) -0.008(2) -0.010(3) -0.005(3)
N12 0.042(3) 0.061(3) 0.085(4) 0.033(3) 0.003(3) 0.013(3)
N13 0.041(3) 0.059(3) 0.083(4) 0.034(3) 0.003(3) 0.014(3)
N14 0.025(2) 0.030(2) 0.024(2) 0.0053(18) -0.0003(18) 0.0041(18)
N15 0.038(3) 0.058(4) 0.025(2) -0.001(2) -0.007(2) 0.017(3)
N16 0.049(3) 0.047(3) 0.026(2) -0.008(2) -0.010(2) 0.022(3)
N17 0.039(3) 0.079(5) 0.039(3) 0.027(3) -0.009(3) 0.002(3)
C1 0.055(4) 0.049(4) 0.026(3) 0.010(3) -0.010(3) 0.004(3)
C2 0.056(4) 0.043(3) 0.034(3) 0.017(3) -0.014(3) 0.001(3)
C3 0.038(3) 0.032(3) 0.031(3) 0.012(2) -0.008(2) 0.001(2)
C4 0.033(3) 0.027(3) 0.025(3) 0.006(2) -0.006(2) -0.001(2)
C5 0.029(3) 0.032(3) 0.023(3) 0.006(2) -0.004(2) 0.003(2)
C6 0.037(3) 0.026(3) 0.042(3) 0.012(2) -0.009(3) -0.002(2)
C7 0.041(3) 0.035(3) 0.048(4) 0.020(3) -0.010(3) 0.000(3)
C8 0.044(4) 0.031(3) 0.062(4) 0.020(3) -0.012(3) 0.003(3)
C9 0.047(4) 0.028(3) 0.055(4) 0.014(3) 0.001(3) 0.006(3)
C10 0.048(4) 0.026(3) 0.056(4) 0.005(3) -0.013(3) 0.001(3)
C11 0.039(3) 0.032(3) 0.051(4) 0.009(3) -0.012(3) 0.002(3)
C12 0.030(3) 0.029(3) 0.018(2) 0.0011(19) -0.003(2) 0.004(2)
C13 0.046(3) 0.025(3) 0.022(2) 0.003(2) -0.009(2) 0.004(2)
C14 0.057(4) 0.024(3) 0.027(3) -0.002(2) -0.007(3) 0.009(3)
C15 0.061(4) 0.031(3) 0.025(3) 0.006(2) -0.007(3) 0.015(3)
C16 0.056(3) 0.055(3) 0.039(3) 0.018(2) -0.009(2) 0.000(3)
C17 0.052(3) 0.052(3) 0.041(3) 0.021(2) -0.007(2) 0.004(2)
C18 0.036(3) 0.042(3) 0.036(3) 0.015(3) -0.005(3) 0.007(3)
C19 0.036(3) 0.039(3) 0.024(3) 0.009(2) -0.003(2) 0.007(2)
C20 0.032(3) 0.033(3) 0.023(3) 0.007(2) -0.003(2) 0.000(2)
C21 0.049(4) 0.040(3) 0.043(4) 0.017(3) 0.004(3) 0.018(3)
C22 0.047(4) 0.058(5) 0.059(5) 0.026(4) 0.002(3) 0.019(3)
C23 0.058(5) 0.056(5) 0.077(6) 0.031(4) 0.011(4) 0.028(4)
C24 0.066(5) 0.038(4) 0.065(5) 0.018(4) 0.022(4) 0.023(4)
C25 0.064(5) 0.038(4) 0.052(4) 0.012(3) 0.010(4) 0.017(3)
C26 0.054(4) 0.039(3) 0.042(4) 0.017(3) 0.007(3) 0.016(3)
C27 0.029(3) 0.030(3) 0.018(2) 0.002(2) -0.005(2) 0.005(2)
C28 0.045(3) 0.022(2) 0.020(2) -0.0027(19) -0.010(2) 0.006(2)
C29 0.053(4) 0.024(3) 0.026(3) -0.002(2) -0.008(3) -0.001(2)
C30 0.054(4) 0.020(2) 0.032(3) -0.001(2) -0.011(3) 0.009(2)
C31 0.029(3) 0.030(3) 0.026(3) 0.004(2) -0.001(2) 0.002(2)
C32 0.026(3) 0.037(3) 0.030(3) 0.012(2) 0.000(2) -0.003(2)
C33 0.026(3) 0.038(3) 0.041(3) 0.017(3) 0.002(2) 0.006(2)
C34 0.028(3) 0.029(3) 0.051(4) 0.002(3) -0.008(3) 0.001(2)
C35 0.035(3) 0.037(3) 0.023(3) 0.005(2) 0.001(2) -0.002(2)
C36 0.025(2) 0.041(3) 0.066(3) 0.035(3) 0.005(2) 0.008(2)
C37 0.028(2) 0.047(3) 0.070(4) 0.034(3) 0.003(3) 0.008(2)
C38 0.033(2) 0.050(3) 0.074(3) 0.035(3) 0.004(3) 0.008(2)
C39 0.037(3) 0.053(3) 0.077(4) 0.034(3) 0.004(3) 0.012(2)
C40 0.036(3) 0.050(3) 0.075(4) 0.033(3) 0.004(3) 0.012(3)
C41 0.034(3) 0.048(3) 0.073(4) 0.032(3) 0.004(3) 0.011(3)
C42 0.029(3) 0.047(3) 0.070(4) 0.034(3) 0.004(3) 0.008(3)
C43 0.033(3) 0.050(3) 0.074(4) 0.034(3) 0.004(3) 0.009(3)
C44 0.036(2) 0.052(3) 0.078(3) 0.034(3) 0.003(3) 0.012(2)
C45 0.038(3) 0.051(3) 0.077(4) 0.032(3) 0.004(3) 0.014(2)
C46 0.035(3) 0.049(3) 0.072(4) 0.030(3) 0.004(3) 0.011(2)
C47 0.042(3) 0.040(3) 0.029(3) 0.002(2) -0.009(3) -0.009(3)
C48 0.032(3) 0.036(3) 0.027(3) 0.000(2) -0.001(2) 0.001(2)
C49 0.055(5) 0.044(4) 0.058(5) -0.023(4) -0.007(4) 0.006(3)
C50 0.037(4) 0.042(4) 0.070(5) -0.025(4) -0.020(3) 0.024(3)
C51 0.033(3) 0.030(3) 0.023(3) 0.002(2) 0.008(2) 0.005(2)
C52 0.022(3) 0.047(3) 0.019(2) -0.002(2) 0.002(2) 0.004(2)
C53 0.025(3) 0.035(3) 0.022(2) 0.009(2) -0.001(2) 0.000(2)
C54 0.027(3) 0.035(3) 0.021(2) 0.004(2) 0.003(2) 0.006(2)
C55 0.025(3) 0.028(3) 0.023(2) 0.003(2) -0.001(2) 0.001(2)
C56 0.028(3) 0.044(3) 0.019(2) 0.008(2) 0.001(2) 0.001(2)
C57 0.032(3) 0.048(3) 0.023(3) 0.006(2) -0.003(2) 0.002(3)
C58 0.035(3) 0.056(4) 0.023(3) 0.009(3) -0.006(2) -0.004(3)
C59 0.030(3) 0.061(4) 0.031(3) 0.022(3) -0.006(2) -0.004(3)
C60 0.036(3) 0.046(4) 0.036(3) 0.016(3) 0.000(3) 0.010(3)
C61 0.028(3) 0.040(3) 0.031(3) 0.011(2) 0.000(2) 0.003(2)
C62 0.026(3) 0.032(3) 0.026(3) 0.003(2) -0.003(2) 0.004(2)
C63 0.048(4) 0.046(4) 0.028(3) -0.009(3) -0.009(3) 0.020(3)
C64 0.042(4) 0.049(4) 0.030(3) -0.003(3) -0.009(3) 0.012(3)
C65 0.034(3) 0.071(5) 0.033(3) -0.007(3) -0.017(3) 0.018(3)
C66 0.084(6) 0.032(3) 0.049(4) -0.005(3) -0.006(4) 0.014(4)
C67 0.095(17) 0.075(15) 0.046(10) 0.009(10) -0.002(11) 0.032(13)
C68 0.16(3) 0.078(17) 0.035(9) 0.018(10) -0.021(14) -0.014(18)
S3 0.0537(13) 0.0328(8) 0.0344(9) -0.0020(7) -0.0079(8) 0.0038(8)
F4 0.075(2) 0.069(2) 0.094(3) 0.034(2) 0.002(2) 0.0114(18)
F5 0.075(2) 0.069(2) 0.094(3) 0.034(2) 0.002(2) 0.0114(18)
F6 0.075(2) 0.069(2) 0.094(3) 0.034(2) 0.002(2) 0.0114(18)
O22 0.076(3) 0.0431(19) 0.063(2) 0.0089(17) -0.003(2) 0.0059(18)
O23 0.076(3) 0.0431(19) 0.063(2) 0.0089(17) -0.003(2) 0.0059(18)
O24 0.076(3) 0.0431(19) 0.063(2) 0.0089(17) -0.003(2) 0.0059(18)
C70 0.035(4) 0.049(4) 0.060(5) 0.012(4) 0.006(4) -0.001(3)
S5 0.095(3) 0.113(3) 0.089(3) 0.007(3) 0.004(3) -0.023(3)
F13 0.113(6) 0.130(6) 0.115(5) 0.020(6) 0.003(5) -0.032(6)
F14 0.108(4) 0.120(3) 0.112(3) 0.002(3) 0.000(4) -0.020(3)
F15 0.106(5) 0.118(6) 0.113(6) 0.011(6) 0.008(4) -0.010(5)
O28 0.101(5) 0.116(5) 0.087(4) 0.000(5) 0.004(4) -0.016(5)
O29 0.110(5) 0.122(5) 0.098(4) 0.015(4) 0.013(4) -0.025(5)
O30 0.092(5) 0.126(6) 0.089(6) 0.002(6) 0.001(5) -0.018(5)
C71 0.102(3) 0.114(3) 0.092(3) 0.013(3) 0.000(3) -0.017(3)
S2 0.0537(13) 0.0328(8) 0.0344(9) -0.0020(7) -0.0079(8) 0.0038(8)
F1B 0.075(2) 0.069(2) 0.094(3) 0.034(2) 0.002(2) 0.0114(18)
F1A 0.075(2) 0.069(2) 0.094(3) 0.034(2) 0.002(2) 0.0114(18)
F19 0.075(2) 0.069(2) 0.094(3) 0.034(2) 0.002(2) 0.0114(18)
O19 0.076(3) 0.0431(19) 0.063(2) 0.0089(17) -0.003(2) 0.0059(18)
O20 0.076(3) 0.0431(19) 0.063(2) 0.0089(17) -0.003(2) 0.0059(18)
O21 0.076(3) 0.0431(19) 0.063(2) 0.0089(17) -0.003(2) 0.0059(18)
C69 0.035(4) 0.049(4) 0.060(5) 0.012(4) 0.006(4) -0.001(3)
S6 0.098(3) 0.094(3) 0.068(2) 0.0274(19) -0.0079(19) -0.013(2)
F16 0.108(4) 0.120(3) 0.112(3) 0.002(3) 0.000(4) -0.020(3)
F17 0.109(5) 0.150(6) 0.088(4) 0.021(4) 0.003(4) -0.008(5)
F18 0.092(4) 0.130(5) 0.097(5) 0.025(5) -0.004(4) -0.011(4)
O25 0.096(5) 0.127(5) 0.110(5) 0.017(5) 0.007(4) -0.005(4)
O26 0.117(5) 0.109(4) 0.113(5) 0.022(4) -0.014(5) -0.036(4)
O27 0.104(5) 0.119(5) 0.083(4) 0.019(4) 0.008(4) -0.009(4)
C72 0.098(3) 0.115(3) 0.086(3) 0.014(3) -0.002(3) -0.015(3)
O35 0.085(5) 0.090(5) 0.060(4) -0.004(4) -0.002(4) 0.022(4)
C93 0.089(19) 0.17(3) 0.07(2) 0.083(19) -0.014(15) -0.010(18)
C94 0.094(17) 0.105(19) 0.044(10) 0.003(11) 0.004(10) -0.006(14)
C95 0.086(13) 0.054(9) 0.053(9) 0.016(8) -0.046(9) -0.007(9)
C96 0.082(14) 0.078(13) 0.047(10) 0.012(9) -0.003(9) 0.031(11)
C97 0.069(17) 0.15(3) 0.10(2) -0.04(2) -0.047(15) 0.06(2)
C98 0.11(3) 0.13(3) 0.058(16) 0.048(19) -0.032(16) -0.03(2)
C99 0.059(11) 0.100(18) 0.021(9) 0.011(10) 0.006(8) 0.026(12)
C100 0.075(14) 0.16(3) 0.066(14) 0.064(16) -0.012(11) 0.022(15)
O36 0.075(7) 0.050(6) 0.030(5) 0.016(4) 0.036(5) 0.021(5)
C73 0.087(13) 0.060(10) 0.093(14) 0.040(10) 0.070(12) 0.022(9)
C74 0.080(13) 0.070(11) 0.071(12) 0.017(9) 0.067(11) 0.014(9)
C75 0.14(2) 0.084(13) 0.043(9) 0.017(9) 0.060(12) 0.000(13)
C76 0.108(16) 0.060(10) 0.036(8) 0.017(7) -0.011(9) -0.003(10)
O34 0.048(6) 0.099(8) 0.070(8) 0.018(6) -0.018(5) 0.027(5)
C89 0.057(8) 0.117(10) 0.15(2) 0.009(12) -0.047(11) 0.030(8)
C90 0.059(9) 0.117(13) 0.128(18) 0.030(12) -0.035(11) 0.007(8)
C91 0.061(9) 0.113(10) 0.090(14) 0.034(10) -0.014(8) 0.001(8)
C92 0.056(8) 0.115(9) 0.046(9) 0.002(7) 0.000(7) 0.018(7)
C84 0.136(10) 0.054(6) 0.103(9) 0.026(7) 0.012(8) 0.022(7)
O32 0.124(9) 0.042(5) 0.076(7) 0.019(5) 0.015(6) 0.028(5)
C81 0.136(10) 0.055(7) 0.107(9) 0.025(7) 0.005(8) 0.019(7)
C82 0.140(11) 0.060(7) 0.129(10) 0.019(7) 0.004(9) 0.018(8)
C83 0.137(11) 0.049(7) 0.133(10) 0.018(7) 0.004(9) 0.028(7)
O33 0.034(5) 0.107(9) 0.037(5) 0.044(6) -0.012(4) -0.020(6)
C85 0.071(11) 0.080(11) 0.023(6) 0.022(7) 0.000(7) -0.027(9)
C86 0.047(9) 0.079(12) 0.054(9) 0.029(9) 0.007(7) -0.001(8)
C87 0.029(7) 0.101(13) 0.050(8) 0.039(9) 0.002(6) -0.011(8)
C88 0.042(8) 0.093(13) 0.070(11) 0.047(10) 0.006(8) -0.023(8)
O31 0.065(8) 0.062(8) 0.062(8) 0.017(4) 0.004(4) 0.005(4)
C77 0.067(8) 0.064(8) 0.065(8) 0.015(4) 0.005(4) 0.002(4)
C78 0.062(8) 0.060(8) 0.061(8) 0.014(4) 0.005(4) 0.005(4)
C79 0.064(8) 0.062(8) 0.063(8) 0.016(4) 0.006(4) 0.002(4)
C80 0.063(8) 0.063(8) 0.062(8) 0.016(4) 0.006(4) 0.002(4)

loop_
_atom_type_symbol
_atom_type_description
_atom_type_scat_dispersion_real
_atom_type_scat_dispersion_imag
_atom_type_scat_source
C C 0.0033 0.0016 'International Tables Vol C Tables 4.2.6.8 and 6.1.1.4'
H H 0.0000 0.0000 'International Tables Vol C Tables 4.2.6.8 and 6.1.1.4'
Ag Ag -0.8971 1.1015 'International Tables Vol C Tables 4.2.6.8 and 6.1.1.4'
F F 0.0171 0.0103 'International Tables Vol C Tables 4.2.6.8 and 6.1.1.4'
N N 0.0061 0.0033 'International Tables Vol C Tables 4.2.6.8 and 6.1.1.4'
O O 0.0106 0.0060 'International Tables Vol C Tables 4.2.6.8 and 6.1.1.4'
S S 0.1246 0.1234 'International Tables Vol C Tables 4.2.6.8 and 6.1.1.4'

loop_
_geom_angle_atom_site_label_1
_geom_angle_atom_site_label_2
_geom_angle_atom_site_label_3
_geom_angle
_geom_angle_site_symmetry_1
_geom_angle_site_symmetry_3
N3 Ag1 O11 92.22(18) . .
N7 Ag1 O11 87.43(18) . .
N7 Ag1 N3 179.4(2) . .
N6 Ag2 N5 71.67(17) . .
N11 Ag2 N5 124.6(2) . .
N11 Ag2 N6 143.9(2) . .
N9 Ag3 N10 71.12(18) . .
N9 Ag3 N14 147.99(17) . .
N9 Ag3 N15 136.23(17) . .
N14 Ag3 N10 138.10(19) . .
N14 Ag3 N15 71.16(17) . .
N15 Ag3 N10 83.69(19) . .
N1 Ag4 O12 95.26(18) 2_667 .
N1 Ag4 N2 71.32(17) 2_667 2_667
N2 Ag4 O12 135.03(18) 2_667 .
N16 Ag4 O12 109.50(18) . .
N16 Ag4 N1 136.1(2) . 2_667
N16 Ag4 N2 109.25(18) . 2_667
O11 S1 O13 115.3(5) . .
O11 S1 O14 115.9(4) . .
O11 S1 C66 103.8(4) . .
O13 S1 C66 102.7(4) . .
O14 S1 O13 112.7(4) . .
O14 S1 C66 104.3(3) . .
O12 S4 O18 112.3(5) . .
O12 S4 C67 103.6(7) . .
O12 S4 C68 103.5(8) . .
O15 S4 O12 111.8(8) . .
O15 S4 C67 101.8(12) . .
O16 S4 O12 116.8(5) . .
O16 S4 O18 112.1(7) . .
O16 S4 C68 107.6(13) . .
O17 S4 O12 119.9(7) . .
O17 S4 O15 113.1(15) . .
O17 S4 C67 104.1(14) . .
O18 S4 C68 103.1(14) . .
S1 O11 Ag1 120.2(4) . .
S4 O12 Ag4 134.4(3) . .
C1 N1 Ag4 123.1(4) . 2_667
C1 N1 C5 117.5(5) . .
C5 N1 Ag4 118.1(4) . 2_667
C12 N2 Ag4 114.4(4) . 2_667
C12 N2 C14 118.0(5) . .
C14 N2 Ag4 125.2(4) . 2_667
C13 N3 Ag1 123.0(4) . .
C13 N3 C15 117.4(5) . .
C15 N3 Ag1 119.5(4) . .
O1 N4 C9 118.0(6) . .
O2 N4 O1 122.1(7) . .
O2 N4 C9 119.9(7) . .
C16 N5 Ag2 123.4(5) . .
C16 N5 C20 117.5(6) . .
C20 N5 Ag2 116.0(4) . .
C27 N6 Ag2 116.1(4) . .
C27 N6 C29 117.9(5) . .
C29 N6 Ag2 125.1(4) . .
C28 N7 Ag1 121.2(4) . .
C30 N7 Ag1 120.6(4) . .
C30 N7 C28 118.2(5) . .
O3 N8 C24 118.0(9) . .
O4 N8 O3 122.5(8) . .
O4 N8 C24 119.5(10) . .
C31 N9 Ag3 120.0(4) . .
C35 N9 Ag3 121.9(4) . .
C35 N9 C31 117.9(5) . .
C48 N10 Ag3 111.5(4) . .
C50 N10 Ag3 128.4(5) . .
C50 N10 C48 117.3(6) . .
C47 N11 Ag2 123.5(5) . .
C49 N11 Ag2 118.8(5) . .
C49 N11 C47 117.4(6) . .
O7 N12 C44 116.4(11) . .
O8 N12 O7 124.7(9) . .
O8 N12 C44 118.7(10) . .
O5 N13 C39 117(2) . .
O6 N13 O5 124(2) . .
O6 N13 C39 119(2) . .
C51 N14 Ag3 122.4(4) . .
C55 N14 Ag3 119.9(3) . .
C55 N14 C51 117.6(5) . .
C62 N15 Ag3 111.7(4) . .
C62 N15 C65 118.7(6) . .
C65 N15 Ag3 128.0(4) . .
C63 N16 Ag4 121.9(4) . .
C64 N16 Ag4 120.2(4) . .
C64 N16 C63 117.8(6) . .
O9 N17 O10 123.5(6) . .
O9 N17 C59 118.3(7) . .
O10 N17 C59 118.1(7) . .
N1 C1 H1 118.4 . .
N1 C1 C2 123.2(6) . .
C2 C1 H1 118.4 . .
C1 C2 H2 120.0 . .
C1 C2 C3 120.0(6) . .
C3 C2 H2 120.0 . .
C2 C3 C4 116.9(6) . .
C2 C3 C6 122.8(5) . .
C4 C3 C6 120.3(5) . .
C3 C4 H4 120.1 . .
C5 C4 C3 119.8(5) . .
C5 C4 H4 120.1 . .
N1 C5 C4 122.7(5) . .
N1 C5 C12 116.1(5) . .
C4 C5 C12 121.2(5) . .
C7 C6 C3 120.2(6) . .
C11 C6 C3 119.9(5) . .
C11 C6 C7 119.9(6) . .
C6 C7 H7 119.9 . .
C8 C7 C6 120.3(6) . .
C8 C7 H7 119.9 . .
C7 C8 H8 120.7 . .
C7 C8 C9 118.7(6) . .
C9 C8 H8 120.7 . .
C8 C9 N4 118.4(6) . .
C8 C9 C10 122.9(6) . .
C10 C9 N4 118.7(7) . .
C9 C10 H10 120.8 . .
C9 C10 C11 118.3(6) . .
C11 C10 H10 120.8 . .
C6 C11 H11 120.1 . .
C10 C11 C6 119.8(6) . .
C10 C11 H11 120.1 . .
N2 C12 C5 117.4(5) . .
N2 C12 C13 120.6(5) . .
C13 C12 C5 122.0(5) . .
N3 C13 C12 121.3(5) . .
N3 C13 H13 119.4 . .
C12 C13 H13 119.4 . .
N2 C14 H14 119.5 . .
N2 C14 C15 121.0(5) . .
C15 C14 H14 119.5 . .
N3 C15 C14 121.7(5) . .
N3 C15 H15 119.2 . .
C14 C15 H15 119.2 . .
N5 C16 H16 118.2 . .
N5 C16 C17 123.5(7) . .
C17 C16 H16 118.2 . .
C16 C17 H17 120.3 . .
C16 C17 C18 119.5(6) . .
C18 C17 H17 120.3 . .
C17 C18 C19 117.0(6) . .
C17 C18 C21 122.6(6) . .
C19 C18 C21 120.4(6) . .
C18 C19 H19 120.3 . .
C20 C19 C18 119.5(5) . .
C20 C19 H19 120.3 . .
N5 C20 C19 123.0(5) . .
N5 C20 C27 115.1(5) . .
C19 C20 C27 121.9(5) . .
C22 C21 C18 119.4(7) . .
C26 C21 C18 120.7(6) . .
C26 C21 C22 119.8(7) . .
C21 C22 H22 120.1 . .
C23 C22 C21 119.8(8) . .
C23 C22 H22 120.1 . .
C22 C23 H23 120.4 . .
C24 C23 C22 119.3(7) . .
C24 C23 H23 120.4 . .
C23 C24 N8 118.9(8) . .
C23 C24 C25 122.8(7) . .
C25 C24 N8 118.3(9) . .
C24 C25 H25 121.1 . .
C26 C25 C24 117.8(8) . .
C26 C25 H25 121.1 . .
C21 C26 H26 119.7 . .
C25 C26 C21 120.5(7) . .
C25 C26 H26 119.7 . .
N6 C27 C20 118.3(5) . .
N6 C27 C28 121.1(5) . .
C28 C27 C20 120.6(5) . .
N7 C28 C27 120.3(5) . .
N7 C28 H28 119.8 . .
C27 C28 H28 119.8 . .
N6 C29 H29 118.9 . .
N6 C29 C30 122.1(5) . .
C30 C29 H29 118.9 . .
N7 C30 C29 120.3(5) . .
N7 C30 H30 119.8 . .
C29 C30 H30 119.8 . .
N9 C31 C32 122.0(5) . .
N9 C31 C48 116.5(5) . .
C32 C31 C48 121.6(5) . .
C31 C32 H32 120.0 . .
C31 C32 C33 120.0(5) . .
C33 C32 H32 120.0 . .
C32 C33 C36 120.6(6) . .
C34 C33 C32 117.5(5) . .
C34 C33 C36 121.8(6) . .
C33 C34 H34 120.1 . .
C35 C34 C33 119.9(6) . .
C35 C34 H34 120.1 . .
N9 C35 C34 122.7(5) . .
N9 C35 H35 118.7 . .
C34 C35 H35 118.7 . .
C33 C36 C42 113.7(13) . .
C37 C36 C33 123.0(8) . .
C37 C36 C46 119.5(8) . .
C41 C36 C33 133.0(16) . .
C41 C36 C42 113.3(17) . .
C46 C36 C33 117.5(8) . .
C36 C37 H37 119.4 . .
C36 C37 C38 121.1(10) . .
C38 C37 H37 119.4 . .
C37 C38 H38 120.8 . .
C44 C38 C37 118.4(10) . .
C44 C38 H38 120.8 . .
C40 C39 N13 116(2) . .
C40 C39 C43 124.2(19) . .
C43 C39 N13 119(2) . .
C39 C40 H40 120.5 . .
C39 C40 C41 119(3) . .
C41 C40 H40 120.5 . .
C36 C41 C40 125(3) . .
C36 C41 H41 117.4 . .
C40 C41 H41 117.4 . .
C36 C42 H42 118.9 . .
C43 C42 C36 122(3) . .
C43 C42 H42 118.9 . .
C39 C43 C42 116(3) . .
C39 C43 H43 122.1 . .
C42 C43 H43 122.1 . .
C38 C44 N12 117.9(10) . .
C45 C44 N12 118.3(10) . .
C45 C44 C38 123.6(8) . .
C44 C45 H45 120.7 . .
C44 C45 C46 118.5(10) . .
C46 C45 H45 120.7 . .
C36 C46 H46 120.6 . .
C45 C46 C36 118.7(10) . .
C45 C46 H46 120.6 . .
N11 C47 H47 118.7 . .
N11 C47 C48 122.6(6) . .
C48 C47 H47 118.7 . .
N10 C48 C31 118.6(5) . .
N10 C48 C47 119.5(6) . .
C47 C48 C31 121.8(6) . .
N11 C49 H49 119.7 . .
N11 C49 C50 120.5(7) . .
C50 C49 H49 119.7 . .
N10 C50 C49 122.6(7) . .
N10 C50 H50 118.7 . .
C49 C50 H50 118.7 . .
N14 C51 H51 118.2 . .
N14 C51 C52 123.6(5) . .
C52 C51 H51 118.2 . .
C51 C52 H52 120.3 . .
C51 C52 C53 119.5(5) . .
C53 C52 H52 120.3 . .
C52 C53 C56 122.2(5) . .
C54 C53 C52 117.1(5) . .
C54 C53 C56 120.7(5) . .
C53 C54 H54 119.7 . .
C55 C54 C53 120.5(5) . .
C55 C54 H54 119.7 . .
N14 C55 C54 121.7(5) . .
N14 C55 C62 116.9(5) . .
C54 C55 C62 121.4(5) . .
C57 C56 C53 120.2(6) . .
C57 C56 C61 119.8(5) . .
C61 C56 C53 119.9(5) . .
C56 C57 H57 119.7 . .
C58 C57 C56 120.6(6) . .
C58 C57 H57 119.7 . .
C57 C58 H58 120.7 . .
C57 C58 C59 118.5(6) . .
C59 C58 H58 120.7 . .
C58 C59 N17 118.9(6) . .
C58 C59 C60 122.5(6) . .
C60 C59 N17 118.6(7) . .
C59 C60 H60 120.7 . .
C61 C60 C59 118.5(6) . .
C61 C60 H60 120.7 . .
C56 C61 H61 120.0 . .
C60 C61 C56 120.0(6) . .
C60 C61 H61 120.0 . .
N15 C62 C55 118.5(5) . .
N15 C62 C63 119.8(5) . .
C63 C62 C55 121.7(5) . .
N16 C63 C62 122.0(6) . .
N16 C63 H63 119.0 . .
C62 C63 H63 119.0 . .
N16 C64 H64 119.5 . .
N16 C64 C65 121.0(6) . .
C65 C64 H64 119.5 . .
N15 C65 C64 120.7(6) . .
N15 C65 H65 119.7 . .
C64 C65 H65 119.7 . .
F1 C66 S1 111.3(6) . .
F1 C66 F2 106.3(7) . .
F1 C66 F3 108.8(8) . .
F2 C66 S1 111.8(6) . .
F3 C66 S1 111.5(6) . .
F3 C66 F2 106.8(8) . .
F8 C67 S4 113(3) . .
F8 C67 F10 110(3) . .
F8 C67 F11 105(3) . .
F10 C67 S4 108.0(19) . .
F10 C67 F11 110(2) . .
F11 C67 S4 110.3(16) . .
F7 C68 S4 109(2) . .
F7 C68 F9 104(3) . .
F7 C68 F12 105(3) . .
F9 C68 S4 115(3) . .
F12 C68 S4 111.4(18) . .
F12 C68 F9 111(2) . .
O22 S3 O23 115.6 . .
O22 S3 O24 115.5 . .
O22 S3 C70 102.4 . .
O23 S3 O24 115.5 . .
O23 S3 C70 102.4 . .
O24 S3 C70 102.4 . .
F4 C70 S3 111.9 . .
F4 C70 F5 106.9 . .
F4 C70 F6 107.0 . .
F5 C70 S3 111.9 . .
F5 C70 F6 107.0 . .
F6 C70 S3 111.9 . .
O28 S5 O29 115.5 . .
O28 S5 O30 115.6 . .
O28 S5 C71 102.4 . .
O29 S5 C71 102.4 . .
O30 S5 O29 115.4 . .
O30 S5 C71 102.4 . .
F13 C71 S5 111.9 . .
F14 C71 S5 111.9 . .
F14 C71 F13 106.9 . .
F15 C71 S5 111.9 . .
F15 C71 F13 106.9 . .
F15 C71 F14 107.0 . .
O19 S2 O20 115.5 . .
O19 S2 O21 115.6 . .
O19 S2 C69 102.4 . .
O20 S2 C69 102.4 . .
O21 S2 O20 115.5 . .
O21 S2 C69 102.4 . .
F1B C69 S2 111.8 . .
F1B C69 F19 107.0 . .
F1A C69 S2 111.8 . .
F1A C69 F1B 107.0 . .
F1A C69 F19 107.0 . .
F19 C69 S2 111.9 . .
O25 S6 O27 115.4 . .
O25 S6 C72 102.4 . .
O26 S6 O25 115.5 . .
O26 S6 O27 115.5 . .
O26 S6 C72 102.5 . .
O27 S6 C72 102.5 . .
F16 C72 S6 111.8 . .
F17 C72 S6 111.9 . .
F17 C72 F16 107.0 . .
F17 C72 F18 107.1 . .
F18 C72 S6 111.8 . .
F18 C72 F16 107.0 . .
C93 O35 C97 103(2) . .
C98 O35 C99 107.9(15) . .
O35 C93 H93A 108.0 . .
O35 C93 H93B 108.0 . .
O35 C93 C95 117(3) . .
H93A C93 H93B 107.3 . .
C95 C93 H93A 108.0 . .
C95 C93 H93B 108.0 . .
H94A C94 H94B 109.3 . .
C98 C94 H94A 111.5 . .
C98 C94 H94B 111.5 . .
C98 C94 C100 101(2) . .
C100 C94 H94A 111.5 . .
C100 C94 H94B 111.5 . .
C93 C95 H95A 111.4 . .
C93 C95 H95B 111.4 . .
H95A C95 H95B 109.3 . .
C96 C95 C93 101.6(19) . .
C96 C95 H95A 111.4 . .
C96 C95 H95B 111.4 . .
C95 C96 H96A 111.1 . .
C95 C96 H96B 111.1 . .
H96A C96 H96B 109.0 . .
C97 C96 C95 103.5(19) . .
C97 C96 H96A 111.1 . .
C97 C96 H96B 111.1 . .
O35 C97 C96 114(2) . .
O35 C97 H97A 108.7 . .
O35 C97 H97B 108.7 . .
C96 C97 H97A 108.7 . .
C96 C97 H97B 108.7 . .
H97A C97 H97B 107.6 . .
O35 C98 C94 103(3) . .
O35 C98 H98A 111.1 . .
O35 C98 H98B 111.1 . .
C94 C98 H98A 111.1 . .
C94 C98 H98B 111.1 . .
H98A C98 H98B 109.1 . .
O35 C99 H99A 110.0 . .
O35 C99 H99B 110.0 . .
H99A C99 H99B 108.3 . .
C100 C99 O35 109(2) . .
C100 C99 H99A 110.0 . .
C100 C99 H99B 110.0 . .
C94 C100 H10A 109.2 . .
C94 C100 H10B 109.2 . .
C99 C100 C94 112(2) . .
C99 C100 H10A 109.2 . .
C99 C100 H10B 109.2 . .
H10A C100 H10B 107.9 . .
C76 O36 C73 103.2(13) . .
O36 C73 H73A 109.9 . .
O36 C73 H73B 109.9 . .
O36 C73 C74 109.0(14) . .
H73A C73 H73B 108.3 . .
C74 C73 H73A 109.9 . .
C74 C73 H73B 109.9 . .
C73 C74 H74A 111.0 . .
C73 C74 H74B 111.0 . .
C73 C74 C75 103.8(16) . .
H74A C74 H74B 109.0 . .
C75 C74 H74A 111.0 . .
C75 C74 H74B 111.0 . .
C74 C75 H75A 110.7 . .
C74 C75 H75B 110.7 . .
H75A C75 H75B 108.8 . .
C76 C75 C74 105.2(13) . .
C76 C75 H75A 110.7 . .
C76 C75 H75B 110.7 . .
O36 C76 C75 108.3(16) . .
O36 C76 H76A 110.0 . .
O36 C76 H76B 110.0 . .
C75 C76 H76A 110.0 . .
C75 C76 H76B 110.0 . .
H76A C76 H76B 108.4 . .
C89 O34 C92 100.3(17) . .
O34 C89 H89A 107.6 . .
O34 C89 H89B 107.6 . .
O34 C89 C90 119(2) . .
H89A C89 H89B 107.0 . .
C90 C89 H89A 107.6 . .
C90 C89 H89B 107.6 . .
C89 C90 H90A 111.0 . .
C89 C90 H90B 111.0 . .
C89 C90 C91 103.7(19) . .
H90A C90 H90B 109.0 . .
C91 C90 H90A 111.0 . .
C91 C90 H90B 111.0 . .
C90 C91 H91A 111.5 . .
C90 C91 H91B 111.5 . .
H91A C91 H91B 109.3 . .
C92 C91 C90 102(2) . .
C92 C91 H91A 111.5 . .
C92 C91 H91B 111.5 . .
O34 C92 H92A 109.9 . .
O34 C92 H92B 109.9 . .
C91 C92 O34 109.0(17) . .
C91 C92 H92A 109.9 . .
C91 C92 H92B 109.9 . .
H92A C92 H92B 108.3 . .
H84A C84 H84B 108.2 . .
O32 C84 H84A 109.8 . .
O32 C84 H84B 109.8 . .
C83 C84 H84A 109.8 . .
C83 C84 H84B 109.8 . .
C83 C84 O32 109.5 . .
C84 O32 C81 106.4 . .
O32 C81 H81A 111.5 . .
O32 C81 H81B 111.5 . .
O32 C81 C82 101.6 . .
H81A C81 H81B 109.3 . .
C82 C81 H81A 111.5 . .
C82 C81 H81B 111.5 . .
C81 C82 H82A 111.5 . .
C81 C82 H82B 111.5 . .
H82A C82 H82B 109.3 . .
C83 C82 C81 101.5 . .
C83 C82 H82A 111.5 . .
C83 C82 H82B 111.5 . .
C84 C83 C82 106.4 . .
C84 C83 H83A 110.5 . .
C84 C83 H83B 110.5 . .
C82 C83 H83A 110.5 . .
C82 C83 H83B 110.5 . .
H83A C83 H83B 108.6 . .
C85 O33 C88 111.0(12) . .
O33 C85 H85A 110.5 . .
O33 C85 H85B 110.5 . .
O33 C85 C86 106.3(14) . .
H85A C85 H85B 108.7 . .
C86 C85 H85A 110.5 . .
C86 C85 H85B 110.5 . .
C85 C86 H86A 111.7 . .
C85 C86 H86B 111.7 . .
H86A C86 H86B 109.5 . .
C87 C86 C85 100.2(14) . .
C87 C86 H86A 111.7 . .
C87 C86 H86B 111.7 . .
C86 C87 H87A 111.5 . .
C86 C87 H87B 111.5 . .
C86 C87 C88 101.5(13) . .
H87A C87 H87B 109.3 . .
C88 C87 H87A 111.5 . .
C88 C87 H87B 111.5 . .
O33 C88 C87 106.2(17) . .
O33 C88 H88A 110.5 . .
O33 C88 H88B 110.5 . .
C87 C88 H88A 110.5 . .
C87 C88 H88B 110.5 . .
H88A C88 H88B 108.7 . .
C80 O31 C77 109.5 . .
O31 C77 H77A 110.4 . .
O31 C77 H77B 110.4 . .
O31 C77 C78 106.5 . .
H77A C77 H77B 108.6 . .
C78 C77 H77A 110.4 . .
C78 C77 H77B 110.4 . .
C77 C78 H78A 111.5 . .
C77 C78 H78B 111.5 . .
C77 C78 C79 101.4 . .
H78A C78 H78B 109.3 . .
C79 C78 H78A 111.5 . .
C79 C78 H78B 111.5 . .
C78 C79 H79A 111.5 . .
C78 C79 H79B 111.5 . .
H79A C79 H79B 109.3 . .
C80 C79 C78 101.5 . .
C80 C79 H79A 111.5 . .
C80 C79 H79B 111.5 . .
O31 C80 C79 106.4 . .
O31 C80 H80A 110.5 . .
O31 C80 H80B 110.5 . .
C79 C80 H80A 110.5 . .
C79 C80 H80B 110.5 . .
H80A C80 H80B 108.6 . .

loop_
_geom_bond_atom_site_label_1
_geom_bond_atom_site_label_2
_geom_bond_distance
_geom_bond_site_symmetry_2
Ag1 O11 2.731(5) .
Ag1 N3 2.183(5) .
Ag1 N7 2.183(5) .
Ag2 N5 2.336(5) .
Ag2 N6 2.309(5) .
Ag2 N11 2.204(5) .
Ag3 N9 2.231(5) .
Ag3 N10 2.458(6) .
Ag3 N14 2.236(5) .
Ag3 N15 2.456(5) .
Ag4 O12 2.469(5) .
Ag4 N1 2.286(5) 2_667
Ag4 N2 2.383(5) 2_667
Ag4 N16 2.239(5) .
S1 O11 1.420(7) .
S1 O13 1.446(8) .
S1 O14 1.438(5) .
S1 C66 1.823(7) .
S4 O12 1.455(5) .
S4 O15 1.452(17) .
S4 O16 1.409(11) .
S4 O17 1.325(14) .
S4 O18 1.470(13) .
S4 C67 1.82(2) .
S4 C68 1.73(3) .
F1 C66 1.313(11) .
F2 C66 1.327(11) .
F3 C66 1.321(10) .
F7 C68 1.35(4) .
F8 C67 1.22(5) .
F9 C68 1.38(4) .
F10 C67 1.29(3) .
F11 C67 1.32(2) .
F12 C68 1.36(2) .
O1 N4 1.245(9) .
O2 N4 1.211(8) .
O3 N8 1.211(12) .
O4 N8 1.203(12) .
O5 N13 1.23(2) .
O6 N13 1.23(2) .
O7 N12 1.218(14) .
O8 N12 1.213(14) .
O9 N17 1.213(9) .
O10 N17 1.213(9) .
N1 C1 1.343(8) .
N1 C5 1.353(7) .
N2 C12 1.334(7) .
N2 C14 1.338(8) .
N3 C13 1.334(7) .
N3 C15 1.335(8) .
N4 C9 1.462(9) .
N5 C16 1.331(9) .
N5 C20 1.337(7) .
N6 C27 1.329(7) .
N6 C29 1.336(8) .
N7 C28 1.347(7) .
N7 C30 1.344(7) .
N8 C24 1.474(10) .
N9 C31 1.358(7) .
N9 C35 1.353(7) .
N10 C48 1.328(8) .
N10 C50 1.322(8) .
N11 C47 1.323(9) .
N11 C49 1.311(10) .
N12 C44 1.498(11) .
N13 C39 1.497(19) .
N14 C51 1.349(7) .
N14 C55 1.349(7) .
N15 C62 1.332(7) .
N15 C65 1.341(8) .
N16 C63 1.333(8) .
N16 C64 1.331(8) .
N17 C59 1.474(8) .
C1 H1 0.9500 .
C1 C2 1.378(10) .
C2 H2 0.9500 .
C2 C3 1.396(9) .
C3 C4 1.405(8) .
C3 C6 1.468(9) .
C4 H4 0.9500 .
C4 C5 1.382(8) .
C5 C12 1.484(8) .
C6 C7 1.407(9) .
C6 C11 1.405(9) .
C7 H7 0.9500 .
C7 C8 1.379(10) .
C8 H8 0.9500 .
C8 C9 1.384(10) .
C9 C10 1.391(10) .
C10 H10 0.9500 .
C10 C11 1.394(9) .
C11 H11 0.9500 .
C12 C13 1.404(7) .
C13 H13 0.9500 .
C14 H14 0.9500 .
C14 C15 1.383(8) .
C15 H15 0.9500 .
C16 H16 0.9500 .
C16 C17 1.380(11) .
C17 H17 0.9500 .
C17 C18 1.388(10) .
C18 C19 1.400(8) .
C18 C21 1.485(9) .
C19 H19 0.9500 .
C19 C20 1.381(8) .
C20 C27 1.493(8) .
C21 C22 1.410(9) .
C21 C26 1.397(10) .
C22 H22 0.9500 .
C22 C23 1.386(12) .
C23 H23 0.9500 .
C23 C24 1.368(13) .
C24 C25 1.401(11) .
C25 H25 0.9500 .
C25 C26 1.392(10) .
C26 H26 0.9500 .
C27 C28 1.406(7) .
C28 H28 0.9500 .
C29 H29 0.9500 .
C29 C30 1.383(8) .
C30 H30 0.9500 .
C31 C32 1.378(8) .
C31 C48 1.483(8) .
C32 H32 0.9500 .
C32 C33 1.404(9) .
C33 C34 1.387(8) .
C33 C36 1.477(9) .
C34 H34 0.9500 .
C34 C35 1.379(9) .
C35 H35 0.9500 .
C36 C37 1.373(13) .
C36 C41 1.31(3) .
C36 C42 1.55(3) .
C36 C46 1.435(14) .
C37 H37 0.9500 .
C37 C38 1.383(11) .
C38 H38 0.9500 .
C38 C44 1.374(15) .
C39 C40 1.35(2) .
C39 C43 1.37(2) .
C40 H40 0.9500 .
C40 C41 1.41(2) .
C41 H41 0.9500 .
C42 H42 0.9500 .
C42 C43 1.397(19) .
C43 H43 0.9500 .
C44 C45 1.360(16) .
C45 H45 0.9500 .
C45 C46 1.407(12) .
C46 H46 0.9500 .
C47 H47 0.9500 .
C47 C48 1.401(8) .
C49 H49 0.9500 .
C49 C50 1.390(10) .
C50 H50 0.9500 .
C51 H51 0.9500 .
C51 C52 1.368(8) .
C52 H52 0.9500 .
C52 C53 1.394(8) .
C53 C54 1.392(7) .
C53 C56 1.489(8) .
C54 H54 0.9500 .
C54 C55 1.385(8) .
C55 C62 1.486(7) .
C56 C57 1.399(8) .
C56 C61 1.402(9) .
C57 H57 0.9500 .
C57 C58 1.383(8) .
C58 H58 0.9500 .
C58 C59 1.384(10) .
C59 C60 1.393(10) .
C60 H60 0.9500 .
C60 C61 1.388(8) .
C61 H61 0.9500 .
C62 C63 1.387(8) .
C63 H63 0.9500 .
C64 H64 0.9500 .
C64 C65 1.386(10) .
C65 H65 0.9500 .
S3 O22 1.4444 .
S3 O23 1.4449 .
S3 O24 1.4453 .
S3 C70 1.8515 .
F4 C70 1.3380 .
F5 C70 1.3380 .
F6 C70 1.3386 .
S5 O28 1.4442 .
S5 O29 1.4464 .
S5 O30 1.4455 .
S5 C71 1.8506 .
F13 C71 1.3405 .
F14 C71 1.3385 .
F15 C71 1.3380 .
S2 O19 1.4447 .
S2 O20 1.4455 .
S2 O21 1.4452 .
S2 C69 1.8520 .
F1B C69 1.3381 .
F1A C69 1.3380 .
F19 C69 1.3383 .
S6 O25 1.4451 .
S6 O26 1.4444 .
S6 O27 1.4469 .
S6 C72 1.8510 .
F16 C72 1.3388 .
F17 C72 1.3366 .
F18 C72 1.3375 .
O35 C93 1.32(4) .
O35 C97 1.45(4) .
O35 C98 1.38(4) .
O35 C99 1.55(2) .
C93 H93A 0.9900 .
C93 H93B 0.9900 .
C93 C95 1.52(4) .
C94 H94A 0.9900 .
C94 H94B 0.9900 .
C94 C98 1.50(3) .
C94 C100 1.55(3) .
C95 H95A 0.9900 .
C95 H95B 0.9900 .
C95 C96 1.51(3) .
C96 H96A 0.9900 .
C96 H96B 0.9900 .
C96 C97 1.47(3) .
C97 H97A 0.9900 .
C97 H97B 0.9900 .
C98 H98A 0.9900 .
C98 H98B 0.9900 .
C99 H99A 0.9900 .
C99 H99B 0.9900 .
C99 C100 1.09(3) .
C100 H10A 0.9900 .
C100 H10B 0.9900 .
O36 C73 1.41(2) .
O36 C76 1.406(18) .
C73 H73A 0.9900 .
C73 H73B 0.9900 .
C73 C74 1.470(19) .
C74 H74A 0.9900 .
C74 H74B 0.9900 .
C74 C75 1.47(3) .
C75 H75A 0.9900 .
C75 H75B 0.9900 .
C75 C76 1.45(3) .
C76 H76A 0.9900 .
C76 H76B 0.9900 .
O34 C89 1.28(2) .
O34 C92 1.65(3) .
C89 H89A 0.9900 .
C89 H89B 0.9900 .
C89 C90 1.43(3) .
C90 H90A 0.9900 .
C90 H90B 0.9900 .
C90 C91 1.56(4) .
C91 H91A 0.9900 .
C91 H91B 0.9900 .
C91 C92 1.40(3) .
C92 H92A 0.9900 .
C92 H92B 0.9900 .
C84 H84A 0.9900 .
C84 H84B 0.9900 .
C84 O32 1.4440 .
C84 C83 1.4430 .
O32 C81 1.5330 .
C81 H81A 0.9900 .
C81 H81B 0.9900 .
C81 C82 1.5373 .
C82 H82A 0.9900 .
C82 H82B 0.9900 .
C82 C83 1.5360 .
C83 H83A 0.9900 .
C83 H83B 0.9900 .
O33 C85 1.35(2) .
O33 C88 1.41(2) .
C85 H85A 0.9900 .
C85 H85B 0.9900 .
C85 C86 1.55(2) .
C86 H86A 0.9900 .
C86 H86B 0.9900 .
C86 C87 1.49(3) .
C87 H87A 0.9900 .
C87 H87B 0.9900 .
C87 C88 1.51(2) .
C88 H88A 0.9900 .
C88 H88B 0.9900 .
O31 C77 1.4427 .
O31 C80 1.4425 .
C77 H77A 0.9900 .
C77 H77B 0.9900 .
C77 C78 1.5355 .
C78 H78A 0.9900 .
C78 H78B 0.9900 .
C78 C79 1.5389 .
C79 H79A 0.9900 .
C79 H79B 0.9900 .
C79 C80 1.5361 .
C80 H80A 0.9900 .
C80 H80B 0.9900 .
